data_7135970
loop_
_publ_author_name
'Dokken, Hannah'
'Rajeshkumar, Thayalan'
'Almquist, C. Christopher'
'Zhou, Wen'
'Maichle-Moessmer, Caecilia'
'Harrison, Alexander'
'Anwander, Reiner'
'Maron, Laurent'
'Piers, Warren'

_publ_section_title
;
 Coordination-induced bond weakening of multiple C-H bonds in a molybdenum
 methyl complex leading to a bridging ethylenediyl by C-C bond formation
 through bimolecular coupling of a terminal methylidyne
;
_journal_name_full 'Chemical Communications'
_journal_paper_doi 10.1039/D6CC02936A
_journal_year 2026
_chemical_formula_moiety 'C64 H60 B4 Mo2 N18, 8(C4 H8 O)'
_chemical_formula_sum 'C96 H124 B4 Mo2 N18 O8'
_chemical_formula_weight 1893.24
_space_group_crystal_system triclinic
_space_group_IT_number 2
_space_group_name_Hall '-P 1'
_space_group_name_H-M_alt 'P -1'
_atom_sites_solution_hydrogens geom
_audit_creation_date 2026-06-15
_audit_creation_method
;
Olex2 1.5
(compiled 2026.05.24 svn.rec792b02 for OlexSys, GUI svn.r7575)
;
_audit_update_record
;
2026-06-16 deposited with the CCDC.	2026-06-19 downloaded from the CCDC.
;
_cell_angle_alpha 79.0610(10)
_cell_angle_beta 88.1770(10)
_cell_angle_gamma 87.993(2)
_cell_formula_units_Z 2
_cell_length_a 12.0032(2)
_cell_length_b 19.1284(3)
_cell_length_c 21.2140(4)
_cell_measurement_reflns_used 8440
_cell_measurement_temperature 173(2)
_cell_measurement_theta_max 72.20
_cell_measurement_theta_min 2.35
_cell_volume 4777.77(14)
_computing_data_collection 'Bruker APEX3 Bruker-AXS'
_computing_data_reduction 'SAINT V8.40A (Bruker, 2019)'
_computing_molecular_graphics 'Olex2 1.5 (Dolomanov et al., 2009)'
_computing_publication_material 'Olex2 1.5 (Dolomanov et al., 2009)'
_computing_structure_refinement 'XL  (Sheldrick, 2008)'
_computing_structure_solution 'SHELXT 2014/5 (Sheldrick, 2014)'
_diffrn_ambient_temperature 173
_diffrn_measured_fraction_theta_full 0.964
_diffrn_measured_fraction_theta_max 0.964
_diffrn_measurement_device_type 'Bruker APEX-II CCD'
_diffrn_measurement_method '\f and \w scans'
_diffrn_radiation_type CuK\a
_diffrn_radiation_wavelength 1.54178
_diffrn_reflns_av_R_equivalents 0.1264
_diffrn_reflns_av_unetI/netI 0.1021
_diffrn_reflns_Laue_measured_fraction_full 0.964
_diffrn_reflns_Laue_measured_fraction_max 0.964
_diffrn_reflns_limit_h_max 14
_diffrn_reflns_limit_h_min -14
_diffrn_reflns_limit_k_max 22
_diffrn_reflns_limit_k_min -22
_diffrn_reflns_limit_l_max 25
_diffrn_reflns_limit_l_min -25
_diffrn_reflns_number 57250
_diffrn_reflns_point_group_measured_fraction_full 0.964
_diffrn_reflns_point_group_measured_fraction_max 0.964
_diffrn_reflns_theta_full 66.591
_diffrn_reflns_theta_max 66.591
_diffrn_reflns_theta_min 2.122
_diffrn_source_current 0.65
_diffrn_source_power 0.0291135
_diffrn_source_voltage 44.79
_diffrn_standards_number 0
_exptl_absorpt_coefficient_mu 2.663
_exptl_absorpt_correction_T_max 0.7536
_exptl_absorpt_correction_T_min 0.6639
_exptl_absorpt_correction_type multi-scan
_exptl_absorpt_process_details
;
SADABS-2016/2 (Bruker,2016/2) was used for absorption correction.
wR2(int) was 0.0931 before and 0.0823 after correction.
The Ratio of minimum to maximum transmission is 0.8810.
The \l/2 correction factor is Not present.
;
_exptl_crystal_colour black
_exptl_crystal_colour_primary black
_exptl_crystal_density_diffrn 1.316
_exptl_crystal_description plate
_exptl_crystal_F_000 1988
_exptl_crystal_size_max 0.077
_exptl_crystal_size_mid 0.043
_exptl_crystal_size_min 0.031
_refine_diff_density_max 0.737
_refine_diff_density_min -0.732
_refine_diff_density_rms 0.087
_refine_ls_extinction_method none
_refine_ls_goodness_of_fit_ref 1.010
_refine_ls_hydrogen_treatment constr
_refine_ls_matrix_type full
_refine_ls_number_parameters 1480
_refine_ls_number_reflns 16281
_refine_ls_number_restraints 1529
_refine_ls_restrained_S_all 1.001
_refine_ls_R_factor_all 0.1035
_refine_ls_R_factor_gt 0.0630
_refine_ls_shift/su_max 0.003
_refine_ls_shift/su_mean 0.000
_refine_ls_structure_factor_coef Fsqd
_refine_ls_weighting_details 'w=1/[\s^2^(Fo^2^)+(0.0875P)^2^+1.5939P] where P=(Fo^2^+2Fc^2^)/3'
_refine_ls_weighting_scheme calc
_refine_ls_wR_factor_gt 0.1517
_refine_ls_wR_factor_ref 0.1755
_reflns_Friedel_coverage 0.000
_reflns_number_gt 10879
_reflns_number_total 16281
_reflns_threshold_expression 'I > 2\s(I)'
_cod_data_source_file d6cc02936a2.cif
_cod_data_source_block cu_20260313hdmocch2mo_0m
_cod_original_sg_symbol_H-M P-1
_cod_database_code 7135970
_shelx_shelxl_version_number 2019/3
_shelx_space_group_comment
;
The symmetry employed for this shelxl refinement is uniquely defined
by the following loop, which should always be used as a source of
symmetry information in preference to the above space-group names.
They are only intended as comments.
;
_shelx_estimated_absorpt_t_max 0.922
_shelx_estimated_absorpt_t_min 0.821
_olex2_refinement_description
;
1. Fixed Uiso
 At 1.2 times of:
  All C(H) groups, All C(H,H) groups
 At 1.5 times of:
  All C(H,H,H) groups
2. Restrained distances
 C96-C94 = C83-C81 = C90A-C89A = C90A-C91A = O11A-C89A = C92A-O11A = C103-O15
 2.2 with sigma of 0.02
 C81-C83 = C117-C114
 2.2 with sigma of 0.01
 C98-C101 = C99-O14 = C108-C106 = C118-C120
 2.2 with sigma of 0.02
 C83-O10 = C94-O12 = O14-C101 = O15-C105 = O16-C109 = O18-C117 = O18-C114
 1.54 with sigma of 0.02
 C83-C81 = C98-C99 = C100-C101 = C95-C94 = C102-C103 = C104-C103 = C115-C114 =
 C119-C120
 1.5 with sigma of 0.02
 C106-C107 = C107-C108 = C108-C109 = C111-C112 = C112-C113 = C117-C116 = C73-C74
 1.5 with sigma of 0.02
 O11A-C90A = O11A-C91A
 1.54 with sigma of 0.02
 C89A-C91A = C89A-C92A = C92A-C90A
 1.5 with sigma of 0.02
3. Uiso/Uaniso restraints and constraints
O12 \\sim C94 \\sim C95 \\sim C96 \\sim C97 \\sim O14 \\sim C98 \\sim C99 \\sim
C100 \\sim C101 \\sim C106 \\sim C107 \\sim C108 \\sim C109 \\sim O16: within
2A with sigma of 0.01 and sigma for terminal atoms of 0.02 within 2A
O10 \\sim C80 \\sim C81 \\sim C82 \\sim C83 \\sim O15 \\sim C102 \\sim C103
\\sim C104 \\sim C105: within 2A with sigma of 0.01 and sigma for terminal
atoms of 0.02 within 2A
O6 \\sim C65 \\sim C66 \\sim C67 \\sim C85 \\sim O17 \\sim C110 \\sim C111
\\sim C112 \\sim C113: within 2A with sigma of 0.01 and sigma for terminal
atoms of 0.02 within 2A
O13 \\sim C84 \\sim C86 \\sim C87 \\sim C88 \\sim C114 \\sim C115 \\sim C116
\\sim C117 \\sim O18: within 2A with sigma of 0.01 and sigma for terminal atoms
of 0.02 within 2A
O8 \\sim C72 \\sim C73 \\sim C74 \\sim C75 \\sim O13 \\sim O8 \\sim O19 \\sim
C118 \\sim C119 \\sim C120 \\sim C121: within 2A with sigma of 0.01 and sigma
for terminal atoms of 0.02 within 2A
O11A \\sim O11B \\sim C92A \\sim C92B \\sim C89B \\sim C89A \\sim C90A \\sim
C90B \\sim C91A \\sim C91B: within 2A with sigma of 0.01 and sigma for terminal
atoms of 0.02 within 2A
Uanis(O12) \\sim Ueq, Uanis(C94) \\sim Ueq, Uanis(C95) \\sim Ueq, Uanis(C96)
\\sim Ueq, Uanis(C97) \\sim Ueq, Uanis(O14) \\sim Ueq, Uanis(C98) \\sim Ueq,
Uanis(C99) \\sim Ueq, Uanis(C100) \\sim Ueq, Uanis(C101) \\sim Ueq, Uanis(C106)
\\sim Ueq, Uanis(C107) \\sim Ueq, Uanis(C108) \\sim Ueq, Uanis(C109) \\sim Ueq,
Uanis(O16) \\sim Ueq: with sigma of 0.01 and sigma for terminal atoms of 0.02
Uanis(O10) \\sim Ueq, Uanis(C80) \\sim Ueq, Uanis(C81) \\sim Ueq, Uanis(C82)
\\sim Ueq, Uanis(C83) \\sim Ueq, Uanis(O15) \\sim Ueq, Uanis(C102) \\sim Ueq,
Uanis(C103) \\sim Ueq, Uanis(C104) \\sim Ueq, Uanis(C105) \\sim Ueq: with sigma
of 0.01 and sigma for terminal atoms of 0.02
Uanis(O6) \\sim Ueq, Uanis(C65) \\sim Ueq, Uanis(C66) \\sim Ueq, Uanis(C67)
\\sim Ueq, Uanis(C85) \\sim Ueq, Uanis(O17) \\sim Ueq, Uanis(C110) \\sim Ueq,
Uanis(C111) \\sim Ueq, Uanis(C112) \\sim Ueq, Uanis(C113) \\sim Ueq: with sigma
of 0.01 and sigma for terminal atoms of 0.02
Uanis(O13) \\sim Ueq, Uanis(C84) \\sim Ueq, Uanis(C86) \\sim Ueq, Uanis(C87)
\\sim Ueq, Uanis(C88) \\sim Ueq, Uanis(C114) \\sim Ueq, Uanis(C115) \\sim Ueq,
Uanis(C116) \\sim Ueq, Uanis(C117) \\sim Ueq, Uanis(O18) \\sim Ueq: with sigma
of 0.01 and sigma for terminal atoms of 0.02
Uanis(O8) \\sim Ueq, Uanis(C72) \\sim Ueq, Uanis(C73) \\sim Ueq, Uanis(C74)
\\sim Ueq, Uanis(C75) \\sim Ueq, Uanis(O13) \\sim Ueq, Uanis(O8) \\sim Ueq,
Uanis(O19) \\sim Ueq, Uanis(C118) \\sim Ueq, Uanis(C119) \\sim Ueq, Uanis(C120)
\\sim Ueq, Uanis(C121) \\sim Ueq: with sigma of 0.01 and sigma for terminal
atoms of 0.02
Uanis(O11A) \\sim Ueq, Uanis(C91A) \\sim Ueq, Uanis(C90A) \\sim Ueq,
Uanis(C89A) \\sim Ueq, Uanis(C92A) \\sim Ueq, Uanis(C92B) \\sim Ueq,
Uanis(C89B) \\sim Ueq, Uanis(C90B) \\sim Ueq, Uanis(C91B) \\sim Ueq: with sigma
of 0.01 and sigma for terminal atoms of 0.02
4. Others
 1*[Sof(O12)+Sof(C94)+Sof(H94A)+Sof(H94B)+Sof(C95)+Sof(H95A)+Sof(H95B)+
 Sof(C96)+Sof(H96A)+Sof(H96B)+Sof(C97)+Sof(H97A)+Sof(H97B)]+1*[Sof(O14)+
 Sof(C98)+Sof(H98A)+Sof(H98B)+Sof(C99)+Sof(H99A)+Sof(H99B)+Sof(C100)+Sof(H10Q)+
 Sof(H10R)+Sof(C101)+Sof(H10S)+Sof(H10T)]+1*[Sof(O16)+Sof(C106)+Sof(H10A)+
 Sof(H10B)+Sof(C107)+Sof(H10C)+Sof(H10D)+Sof(C108)+Sof(H10E)+Sof(H10F)+
 Sof(C109)+Sof(H10G)+Sof(H10H)]=1 with esd of 0
 Sof(O12)=Sof(C94)=Sof(H94A)=Sof(H94B)=Sof(C95)=Sof(H95A)=Sof(H95B)=Sof(C96)=
 Sof(H96A)=Sof(H96B)=Sof(C97)=Sof(H97A)=Sof(H97B)=FVAR(1)
 Sof(O15)=Sof(C102)=Sof(H10I)=Sof(H10J)=Sof(C103)=Sof(H10K)=Sof(H10L)=
 Sof(C104)=Sof(H10M)=Sof(H10N)=Sof(C105)=Sof(H10O)=Sof(H10P)=1-FVAR(2)
 Sof(O10)=Sof(C80)=Sof(H80A)=Sof(H80B)=Sof(C81)=Sof(H81A)=Sof(H81B)=Sof(C82)=
 Sof(H82A)=Sof(H82B)=Sof(C83)=Sof(H83A)=Sof(H83B)=FVAR(2)
 Sof(O11B)=Sof(C89B)=Sof(H89A)=Sof(H89B)=Sof(C90B)=Sof(H90A)=Sof(H90B)=
 Sof(C91B)=Sof(H91A)=Sof(H91B)=Sof(C92B)=Sof(H92A)=Sof(H92B)=1-FVAR(3)
 Sof(O11A)=Sof(C91A)=Sof(H91C)=Sof(H91D)=Sof(C90A)=Sof(H90C)=Sof(H90D)=
 Sof(C89A)=Sof(H89C)=Sof(H89D)=Sof(C92A)=Sof(H92C)=Sof(H92D)=FVAR(3)
 Sof(O14)=Sof(C98)=Sof(H98A)=Sof(H98B)=Sof(C99)=Sof(H99A)=Sof(H99B)=Sof(C100)=
 Sof(H10Q)=Sof(H10R)=Sof(C101)=Sof(H10S)=Sof(H10T)=FVAR(4)
 Sof(O16)=Sof(C106)=Sof(H10A)=Sof(H10B)=Sof(C107)=Sof(H10C)=Sof(H10D)=
 Sof(C108)=Sof(H10E)=Sof(H10F)=Sof(C109)=Sof(H10G)=Sof(H10H)=FVAR(5)
 Sof(O17)=Sof(C110)=Sof(H11M)=Sof(H11N)=Sof(C111)=Sof(H11O)=Sof(H11P)=
 Sof(C112)=Sof(H11Q)=Sof(H11R)=Sof(C113)=Sof(H11S)=Sof(H11T)=1-FVAR(6)
 Sof(O6)=Sof(C65)=Sof(H65A)=Sof(H65B)=Sof(C66)=Sof(H66A)=Sof(H66B)=Sof(C67)=
 Sof(H67A)=Sof(H67B)=Sof(C85)=Sof(H85A)=Sof(H85B)=FVAR(6)
 Sof(O18)=Sof(C114)=Sof(H11E)=Sof(H11F)=Sof(C115)=Sof(H11G)=Sof(H11H)=
 Sof(C116)=Sof(H11I)=Sof(H11J)=Sof(C117)=Sof(H11K)=Sof(H11L)=1-FVAR(7)
 Sof(O13)=Sof(C84)=Sof(H84A)=Sof(H84B)=Sof(C86)=Sof(H86A)=Sof(H86B)=Sof(C87)=
 Sof(H87A)=Sof(H87B)=Sof(C88)=Sof(H88A)=Sof(H88B)=FVAR(7)
 Sof(O19)=Sof(C118)=Sof(H11A)=Sof(H11B)=Sof(C119)=Sof(H11C)=Sof(H11D)=
 Sof(C120)=Sof(H12A)=Sof(H12B)=Sof(C121)=Sof(H12C)=Sof(H12D)=1-FVAR(8)
 Sof(O8)=Sof(C72)=Sof(H72A)=Sof(H72B)=Sof(C73)=Sof(H73A)=Sof(H73B)=Sof(C74)=
 Sof(H74A)=Sof(H74B)=Sof(C75)=Sof(H75A)=Sof(H75B)=FVAR(8)
5.a Secondary CH2 refined with riding coordinates:
 C33(H33A,H33B), C65(H65A,H65B), C66(H66A,H66B), C67(H67A,H67B), C85(H85A,
 H85B), C68(H68A,H68B), C69(H69A,H69B), C70(H70A,H70B), C71(H71A,H71B),
 C72(H72A,H72B), C73(H73A,H73B), C74(H74A,H74B), C75(H75A,H75B), C76(H76A,H76B),
  C77(H77A,H77B), C78(H78A,H78B), C79(H79A,H79B), C118(H11A,H11B), C119(H11C,
 H11D), C120(H12A,H12B), C121(H12C,H12D), C114(H11E,H11F), C115(H11G,H11H),
 C116(H11I,H11J), C117(H11K,H11L), C80(H80A,H80B), C81(H81A,H81B), C82(H82A,
 H82B), C83(H83A,H83B), C84(H84A,H84B), C86(H86A,H86B), C87(H87A,H87B),
 C88(H88A,H88B), C110(H11M,H11N), C111(H11O,H11P), C112(H11Q,H11R), C113(H11S,
 H11T), C106(H10A,H10B), C107(H10C,H10D), C108(H10E,H10F), C109(H10G,H10H),
 C89B(H89A,H89B), C90B(H90A,H90B), C91B(H91A,H91B), C92B(H92A,H92B), C102(H10I,
 H10J), C103(H10K,H10L), C104(H10M,H10N), C105(H10O,H10P), C94(H94A,H94B),
 C95(H95A,H95B), C96(H96A,H96B), C97(H97A,H97B), C98(H98A,H98B), C99(H99A,H99B),
  C100(H10Q,H10R), C101(H10S,H10T), C91A(H91C,H91D), C90A(H90C,H90D), C89A(H89C,
 H89D), C92A(H92C,H92D)
5.b Aromatic/amide H refined with riding coordinates:
 C26(H26), C27(H27), C29(H29), C30(H30), C15(H15), C16(H16), C17(H17),
 C12(H12), C13(H13), C14(H14), C4(H4), C3(H3), C2(H2), C8(H8), C7(H7), C6(H6),
 C9(H9), C10(H10), C11(H11), C45(H45), C46(H46), C47(H47), C23(H23), C22(H22),
 C20(H20), C19(H19), C42(H42), C43(H43), C44(H44), C41(H41), C40(H40), C39(H39),
  C48(H48), C49(H49), C50(H50), C35(H35), C36(H36), C37(H37), C63(H63),
 C62(H62), C60(H60), C59(H59), C52(H52), C53(H53), C55(H55), C56(H56)
5.c Idealised Me refined as rotating group:
 C31(H31A,H31B,H31C), C24(H24A,H24B,H24C), C64(H64A,H64B,H64C), C57(H57A,H57B,
 H57C)
;
_olex2_submission_special_instructions 'No special instructions were received'

loop_
_space_group_symop_operation_xyz
'x, y, z'
'-x, -y, -z'

loop_
_atom_site_label
_atom_site_type_symbol
_atom_site_fract_x
_atom_site_fract_y
_atom_site_fract_z
_atom_site_U_iso_or_equiv
_atom_site_adp_type
_atom_site_occupancy
_atom_site_site_symmetry_order
_atom_site_calc_flag
_atom_site_refinement_flags_posn
_atom_site_refinement_flags_adp
_atom_site_refinement_flags_occupancy
_atom_site_disorder_assembly
_atom_site_disorder_group
Mo1 Mo 0.58593(4) 0.19719(2) 0.23974(2) 0.03122(12) Uani 1 1 d . . . . .
Mo2 Mo 0.47506(4) 0.30829(2) 0.41406(2) 0.03400(13) Uani 1 1 d . . . . .
O7 O 0.7491(6) 0.4675(3) 0.0145(3) 0.0853(19) Uani 1 1 d . . . . .
O9 O 0.5696(6) 0.6623(5) 0.0911(4) 0.106(2) Uani 1 1 d . . . . .
N1 N 0.5912(4) 0.1689(2) 0.1361(2) 0.0330(10) Uani 1 1 d . . . . .
N2 N 0.4209(4) 0.1592(2) 0.2407(2) 0.0351(10) Uani 1 1 d . . . . .
N3 N 0.3541(4) 0.1808(2) 0.1892(2) 0.0349(10) Uani 1 1 d . . . . .
N4 N 0.5102(4) 0.2978(2) 0.1925(2) 0.0330(10) Uani 1 1 d . . . . .
N5 N 0.4378(4) 0.3020(2) 0.1432(2) 0.0335(10) Uani 1 1 d . . . . .
N6 N 0.7580(4) 0.2256(2) 0.2163(2) 0.0342(10) Uani 1 1 d . . . . .
N7 N 0.8281(4) 0.1856(2) 0.1836(2) 0.0345(10) Uani 1 1 d . . . . .
N8 N 0.6583(4) 0.0934(2) 0.2668(2) 0.0365(10) Uani 1 1 d . . . . .
N9 N 0.7365(4) 0.0673(2) 0.2279(2) 0.0352(10) Uani 1 1 d . . . . .
N10 N 0.3819(4) 0.3927(2) 0.4553(2) 0.0326(10) Uani 1 1 d . . . . .
N11 N 0.3617(4) 0.2357(2) 0.4665(2) 0.0387(11) Uani 1 1 d . . . . .
N12 N 0.3280(4) 0.2438(3) 0.5272(2) 0.0404(11) Uani 1 1 d . . . . .
N13 N 0.5646(4) 0.2911(3) 0.5036(2) 0.0401(11) Uani 1 1 d . . . . .
N14 N 0.5082(4) 0.2891(3) 0.5612(2) 0.0381(11) Uani 1 1 d . . . . .
N15 N 0.5767(4) 0.3910(3) 0.3609(2) 0.0387(11) Uani 1 1 d . . . . .
N16 N 0.5301(4) 0.4561(3) 0.3330(2) 0.0381(11) Uani 1 1 d . . . . .
N17 N 0.3680(4) 0.3374(2) 0.3351(2) 0.0347(10) Uani 1 1 d . . . . .
N18 N 0.3436(4) 0.4081(2) 0.3140(2) 0.0343(10) Uani 1 1 d . . . . .
C1 C 0.5075(5) 0.1964(3) 0.0956(3) 0.0336(11) Uani 1 1 d . . . . .
C25 C 0.8867(5) 0.0676(3) 0.1412(3) 0.0391(13) Uani 1 1 d . . . . .
C26 C 0.8698(6) 0.0201(3) 0.0992(3) 0.0468(15) Uani 1 1 d . . . . .
H26 H 0.798091 0.018603 0.081950 0.056 Uiso 1 1 calc R U . . .
C27 C 0.9549(6) -0.0245(3) 0.0824(3) 0.0507(16) Uani 1 1 d . . . . .
H27 H 0.940351 -0.055060 0.053350 0.061 Uiso 1 1 calc R U . . .
C28 C 1.0612(6) -0.0255(3) 0.1073(3) 0.0459(15) Uani 1 1 d . . . . .
C29 C 1.0789(6) 0.0196(4) 0.1499(3) 0.0494(15) Uani 1 1 d . . . . .
H29 H 1.150353 0.020487 0.167656 0.059 Uiso 1 1 calc R U . . .
C30 C 0.9930(5) 0.0633(3) 0.1667(3) 0.0419(13) Uani 1 1 d . . . . .
H30 H 1.007289 0.092066 0.197249 0.050 Uiso 1 1 calc R U . . .
C15 C 0.6396(6) 0.0396(3) 0.3164(3) 0.0480(15) Uani 1 1 d . . . . .
H15 H 0.589720 0.042801 0.351465 0.058 Uiso 1 1 calc R U . . .
C16 C 0.7014(7) -0.0206(4) 0.3103(4) 0.060(2) Uani 1 1 d . . . . .
H16 H 0.701413 -0.065659 0.338302 0.072 Uiso 1 1 calc R U . . .
C17 C 0.7638(6) -0.0008(3) 0.2540(3) 0.0486(15) Uani 1 1 d . . . . .
H17 H 0.817057 -0.030386 0.236705 0.058 Uiso 1 1 calc R U . . .
C31 C 1.1540(7) -0.0740(4) 0.0883(4) 0.069(2) Uani 1 1 d . . . . .
H31A H 1.122261 -0.117874 0.080168 0.104 Uiso 1 1 calc R U . . .
H31B H 1.207119 -0.085747 0.123127 0.104 Uiso 1 1 calc R U . . .
H31C H 1.192572 -0.049682 0.049253 0.104 Uiso 1 1 calc R U . . .
C12 C 0.8125(5) 0.2838(3) 0.2190(3) 0.0425(14) Uani 1 1 d . . . . .
H12 H 0.784759 0.320724 0.240071 0.051 Uiso 1 1 calc R U . . .
C13 C 0.9153(5) 0.2842(3) 0.1872(3) 0.0433(14) Uani 1 1 d . . . . .
H13 H 0.969400 0.320149 0.181748 0.052 Uiso 1 1 calc R U . . .
C14 C 0.9212(5) 0.2218(3) 0.1658(3) 0.0408(13) Uani 1 1 d . . . . .
H14 H 0.982077 0.206038 0.141764 0.049 Uiso 1 1 calc R U . . .
C5 C 0.6891(5) 0.1425(3) 0.1139(3) 0.0341(12) Uani 1 1 d . . . . .
C4 C 0.7058(5) 0.1480(3) 0.0473(3) 0.0399(13) Uani 1 1 d . . . . .
H4 H 0.773276 0.129866 0.031087 0.048 Uiso 1 1 calc R U . . .
C3 C 0.6246(5) 0.1795(3) 0.0050(3) 0.0444(14) Uani 1 1 d . . . . .
H3 H 0.637541 0.185450 -0.040054 0.053 Uiso 1 1 calc R U . . .
C2 C 0.5255(5) 0.2021(3) 0.0295(3) 0.0408(13) Uani 1 1 d . . . . .
H2 H 0.468172 0.221837 0.000992 0.049 Uiso 1 1 calc R U . . .
C8 C 0.2523(5) 0.1525(4) 0.2024(3) 0.0491(15) Uani 1 1 d . . . . .
H8 H 0.190653 0.159991 0.174707 0.059 Uiso 1 1 calc R U . . .
C7 C 0.2535(6) 0.1109(4) 0.2629(3) 0.0518(16) Uani 1 1 d . . . . .
H7 H 0.194042 0.084062 0.284846 0.062 Uiso 1 1 calc R U . . .
C6 C 0.3596(5) 0.1164(3) 0.2850(3) 0.0435(14) Uani 1 1 d . . . . .
H6 H 0.385384 0.093080 0.325797 0.052 Uiso 1 1 calc R U . . .
C9 C 0.5319(5) 0.3645(3) 0.1963(3) 0.0397(13) Uani 1 1 d . . . . .
H9 H 0.577661 0.377730 0.227555 0.048 Uiso 1 1 calc R U . . .
C10 C 0.4786(5) 0.4123(3) 0.1482(3) 0.0405(13) Uani 1 1 d . . . . .
H10 H 0.481714 0.462828 0.139643 0.049 Uiso 1 1 calc R U . . .
C11 C 0.4207(5) 0.3706(3) 0.1159(3) 0.0400(13) Uani 1 1 d . . . . .
H11 H 0.375555 0.387474 0.079892 0.048 Uiso 1 1 calc R U . . .
C32 C 0.5817(4) 0.2150(3) 0.3201(2) 0.0315(11) Uani 1 1 d . . . . .
C33 C 0.5807(7) 0.2237(4) 0.3854(3) 0.0575(18) Uani 1 1 d . . . . .
H33A H 0.658331 0.231613 0.396227 0.069 Uiso 1 1 calc R U . . .
H33B H 0.558369 0.178034 0.412431 0.069 Uiso 1 1 calc R U . . .
C45 C 0.3064(7) 0.1810(4) 0.4533(3) 0.0551(18) Uani 1 1 d . . . . .
H45 H 0.315461 0.162878 0.414697 0.066 Uiso 1 1 calc R U . . .
C46 C 0.2334(8) 0.1540(4) 0.5040(4) 0.067(2) Uani 1 1 d . . . . .
H46 H 0.183047 0.116340 0.506482 0.081 Uiso 1 1 calc R U . . .
C47 C 0.2510(7) 0.1943(4) 0.5493(4) 0.0580(18) Uani 1 1 d . . . . .
H47 H 0.214607 0.188477 0.590331 0.070 Uiso 1 1 calc R U . . .
C18 C 0.2894(5) 0.2429(3) 0.0789(3) 0.0392(13) Uani 1 1 d . . . . .
C23 C 0.2072(5) 0.2958(3) 0.0799(3) 0.0439(14) Uani 1 1 d . . . . .
H23 H 0.217844 0.331683 0.104363 0.053 Uiso 1 1 calc R U . . .
C22 C 0.1084(5) 0.2973(4) 0.0453(3) 0.0530(17) Uani 1 1 d . . . . .
H22 H 0.054048 0.334284 0.046842 0.064 Uiso 1 1 calc R U . . .
C21 C 0.0889(5) 0.2465(4) 0.0095(3) 0.0491(16) Uani 1 1 d . . . . .
C20 C 0.1692(6) 0.1926(4) 0.0099(3) 0.0538(17) Uani 1 1 d . . . . .
H20 H 0.157037 0.155855 -0.013406 0.065 Uiso 1 1 calc R U . . .
C19 C 0.2667(6) 0.1909(4) 0.0433(3) 0.0505(16) Uani 1 1 d . . . . .
H19 H 0.319877 0.153161 0.042006 0.061 Uiso 1 1 calc R U . . .
C42 C 0.3044(5) 0.3003(4) 0.3014(3) 0.0432(14) Uani 1 1 d . . . . .
H42 H 0.304933 0.249837 0.306345 0.052 Uiso 1 1 calc R U . . .
C43 C 0.2397(5) 0.3466(4) 0.2592(3) 0.0473(15) Uani 1 1 d . . . . .
H43 H 0.187581 0.335032 0.230235 0.057 Uiso 1 1 calc R U . . .
C44 C 0.2672(5) 0.4143(4) 0.2681(3) 0.0426(14) Uani 1 1 d . . . . .
H44 H 0.236696 0.457969 0.245272 0.051 Uiso 1 1 calc R U . . .
C41 C 0.6119(5) 0.4992(4) 0.3073(3) 0.0469(15) Uani 1 1 d . . . . .
H41 H 0.602046 0.547233 0.285825 0.056 Uiso 1 1 calc R U . . .
C40 C 0.7130(5) 0.4625(4) 0.3169(3) 0.0533(17) Uani 1 1 d . . . . .
H40 H 0.784950 0.479676 0.303665 0.064 Uiso 1 1 calc R U . . .
C39 C 0.6869(5) 0.3960(4) 0.3499(3) 0.0466(15) Uani 1 1 d . . . . .
H39 H 0.739983 0.358525 0.363081 0.056 Uiso 1 1 calc R U . . .
C48 C 0.6745(5) 0.2878(3) 0.5162(3) 0.0453(15) Uani 1 1 d . . . . .
H48 H 0.733233 0.286707 0.485340 0.054 Uiso 1 1 calc R U . . .
C49 C 0.6886(6) 0.2861(3) 0.5811(3) 0.0488(15) Uani 1 1 d . . . . .
H49 H 0.757309 0.284475 0.602404 0.059 Uiso 1 1 calc R U . . .
C50 C 0.5843(6) 0.2874(3) 0.6080(3) 0.0450(15) Uani 1 1 d . . . . .
H50 H 0.567284 0.287208 0.652066 0.054 Uiso 1 1 calc R U . . .
C34 C 0.3770(4) 0.4597(3) 0.4186(3) 0.0340(12) Uani 1 1 d . . . . .
C35 C 0.3608(5) 0.5177(3) 0.4489(3) 0.0369(12) Uani 1 1 d . . . . .
H35 H 0.359971 0.564574 0.423944 0.044 Uiso 1 1 calc R U . . .
C36 C 0.3460(5) 0.5084(3) 0.5144(3) 0.0407(13) Uani 1 1 d . . . . .
H36 H 0.337800 0.548323 0.534976 0.049 Uiso 1 1 calc R U . . .
C37 C 0.3434(5) 0.4403(3) 0.5495(3) 0.0362(12) Uani 1 1 d . . . . .
H37 H 0.329181 0.432850 0.594580 0.043 Uiso 1 1 calc R U . . .
C38 C 0.3614(5) 0.3822(3) 0.5196(3) 0.0342(12) Uani 1 1 d . . . . .
C58 C 0.3220(6) 0.2863(3) 0.6329(3) 0.0423(14) Uani 1 1 d . . . . .
C63 C 0.3594(7) 0.2290(4) 0.6798(3) 0.0592(19) Uani 1 1 d . . . . .
H63 H 0.429162 0.206056 0.673295 0.071 Uiso 1 1 calc R U . . .
C62 C 0.2960(8) 0.2048(4) 0.7364(3) 0.066(2) Uani 1 1 d . . . . .
H62 H 0.324096 0.165987 0.767146 0.079 Uiso 1 1 calc R U . . .
C61 C 0.1957(8) 0.2357(4) 0.7479(3) 0.063(2) Uani 1 1 d . . . . .
C60 C 0.1579(7) 0.2919(4) 0.7027(4) 0.063(2) Uani 1 1 d . . . . .
H60 H 0.087997 0.314200 0.709991 0.076 Uiso 1 1 calc R U . . .
C59 C 0.2187(6) 0.3171(4) 0.6467(3) 0.0487(15) Uani 1 1 d . . . . .
H59 H 0.189386 0.356369 0.616923 0.058 Uiso 1 1 calc R U . . .
C24 C -0.0190(6) 0.2477(5) -0.0265(4) 0.068(2) Uani 1 1 d . . . . .
H24A H -0.077384 0.225004 0.002907 0.102 Uiso 1 1 calc R U . . .
H24B H -0.007148 0.221697 -0.061912 0.102 Uiso 1 1 calc R U . . .
H24C H -0.041840 0.297113 -0.043769 0.102 Uiso 1 1 calc R U . . .
C51 C 0.3545(5) 0.5429(3) 0.2984(3) 0.0395(13) Uani 1 1 d . . . . .
C52 C 0.2610(6) 0.5802(4) 0.3157(3) 0.0467(15) Uani 1 1 d . . . . .
H52 H 0.224781 0.562933 0.355814 0.056 Uiso 1 1 calc R U . . .
C53 C 0.2177(6) 0.6409(4) 0.2779(3) 0.0546(17) Uani 1 1 d . . . . .
H53 H 0.153799 0.664327 0.292737 0.066 Uiso 1 1 calc R U . . .
C54 C 0.2655(7) 0.6686(4) 0.2185(3) 0.0542(17) Uani 1 1 d . . . . .
C55 C 0.3554(7) 0.6312(4) 0.1986(3) 0.0570(18) Uani 1 1 d . . . . .
H55 H 0.388104 0.647258 0.157238 0.068 Uiso 1 1 calc R U . . .
C56 C 0.3999(6) 0.5704(4) 0.2373(3) 0.0490(15) Uani 1 1 d . . . . .
H56 H 0.463041 0.546670 0.221914 0.059 Uiso 1 1 calc R U . . .
C64 C 0.1265(9) 0.2070(5) 0.8081(4) 0.092(3) Uani 1 1 d . . . . .
H64A H 0.079922 0.168815 0.799835 0.138 Uiso 1 1 calc R U . . .
H64B H 0.078828 0.245494 0.819669 0.138 Uiso 1 1 calc R U . . .
H64C H 0.176282 0.188227 0.843466 0.138 Uiso 1 1 calc R U . . .
C57 C 0.2212(9) 0.7363(4) 0.1768(4) 0.081(3) Uani 1 1 d . . . . .
H57A H 0.268577 0.775909 0.180621 0.121 Uiso 1 1 calc R U . . .
H57B H 0.144812 0.746549 0.190822 0.121 Uiso 1 1 calc R U . . .
H57C H 0.221565 0.730289 0.131920 0.121 Uiso 1 1 calc R U . . .
O6 O 1.048(2) 0.4408(7) 0.1587(12) 0.081(2) Uani 0.760(13) 1 d . U P A 1
C65 C 1.0007(12) 0.5340(8) 0.2111(8) 0.083(3) Uani 0.760(13) 1 d . U P A 1
H65A H 1.053692 0.535740 0.245528 0.100 Uiso 0.760(13) 1 calc R U P A 1
H65B H 0.931146 0.560585 0.219142 0.100 Uiso 0.760(13) 1 calc R U P A 1
C66 C 1.0516(14) 0.5632(9) 0.1452(9) 0.093(3) Uani 0.760(13) 1 d . U P A 1
H66A H 1.127506 0.580532 0.148772 0.111 Uiso 0.760(13) 1 calc R U P A 1
H66B H 1.004710 0.602689 0.121721 0.111 Uiso 0.760(13) 1 calc R U P A 1
C67 C 1.0555(15) 0.4933(9) 0.1085(7) 0.096(3) Uani 0.760(13) 1 d . U P A 1
H67A H 0.991723 0.494620 0.079800 0.115 Uiso 0.760(13) 1 calc R U P A 1
H67B H 1.126137 0.490139 0.083735 0.115 Uiso 0.760(13) 1 calc R U P A 1
C85 C 0.978(2) 0.4598(8) 0.2062(10) 0.079(3) Uani 0.760(13) 1 d . U P A 1
H85A H 0.992089 0.427676 0.247765 0.095 Uiso 0.760(13) 1 calc R U P A 1
H85B H 0.899444 0.455967 0.195238 0.095 Uiso 0.760(13) 1 calc R U P A 1
C68 C 0.7800(8) 0.4087(4) 0.0634(4) 0.073(2) Uani 1 1 d . . . . .
H68A H 0.759224 0.419262 0.106197 0.088 Uiso 1 1 calc R U . . .
H68B H 0.861686 0.399664 0.061536 0.088 Uiso 1 1 calc R U . . .
C69 C 0.7199(7) 0.3443(4) 0.0525(3) 0.0582(18) Uani 1 1 d . . . . .
H69A H 0.655734 0.333879 0.082949 0.070 Uiso 1 1 calc R U . . .
H69B H 0.770729 0.301787 0.057159 0.070 Uiso 1 1 calc R U . . .
C70 C 0.6815(7) 0.3663(4) -0.0160(4) 0.067(2) Uani 1 1 d . . . . .
H70A H 0.738403 0.353593 -0.047065 0.080 Uiso 1 1 calc R U . . .
H70B H 0.610382 0.343982 -0.022146 0.080 Uiso 1 1 calc R U . . .
C71 C 0.6667(8) 0.4453(4) -0.0226(5) 0.077(2) Uani 1 1 d . . . . .
H71A H 0.675670 0.468895 -0.068126 0.093 Uiso 1 1 calc R U . . .
H71B H 0.591502 0.457784 -0.006801 0.093 Uiso 1 1 calc R U . . .
O8 O 0.4813(14) -0.1211(7) 0.1510(7) 0.112(3) Uani 0.671(19) 1 d . U P B 1
C72 C 0.5436(19) -0.0803(11) 0.1080(11) 0.109(3) Uani 0.671(19) 1 d . U P B 1
H72A H 0.549310 -0.099350 0.067733 0.131 Uiso 0.671(19) 1 calc R U P B 1
H72B H 0.619557 -0.078057 0.124210 0.131 Uiso 0.671(19) 1 calc R U P B 1
C73 C 0.4855(19) -0.0045(10) 0.0958(9) 0.105(3) Uani 0.671(19) 1 d D U P B 1
H73A H 0.539849 0.033004 0.080050 0.126 Uiso 0.671(19) 1 calc R U P B 1
H73B H 0.425413 -0.001262 0.064310 0.126 Uiso 0.671(19) 1 calc R U P B 1
C74 C 0.440(2) 0.0014(11) 0.1596(10) 0.106(3) Uani 0.671(19) 1 d D U P B 1
H74A H 0.367085 0.027410 0.155828 0.127 Uiso 0.671(19) 1 calc R U P B 1
H74B H 0.491541 0.027645 0.181578 0.127 Uiso 0.671(19) 1 calc R U P B 1
C75 C 0.427(2) -0.0720(11) 0.1962(12) 0.108(3) Uani 0.671(19) 1 d . U P B 1
H75A H 0.347248 -0.082416 0.205226 0.129 Uiso 0.671(19) 1 calc R U P B 1
H75B H 0.466161 -0.078808 0.237428 0.129 Uiso 0.671(19) 1 calc R U P B 1
C76 C 0.6340(9) 0.6066(6) 0.0721(4) 0.086(3) Uani 1 1 d . . . . .
H76A H 0.679001 0.624436 0.032831 0.104 Uiso 1 1 calc R U . . .
H76B H 0.585661 0.568667 0.063648 0.104 Uiso 1 1 calc R U . . .
C77 C 0.7071(10) 0.5793(5) 0.1271(5) 0.094(3) Uani 1 1 d . . . . .
H77A H 0.670062 0.541719 0.158576 0.112 Uiso 1 1 calc R U . . .
H77B H 0.778558 0.559710 0.112362 0.112 Uiso 1 1 calc R U . . .
C78 C 0.7251(11) 0.6422(6) 0.1553(6) 0.110(4) Uani 1 1 d . . . . .
H78A H 0.720750 0.629765 0.202806 0.132 Uiso 1 1 calc R U . . .
H78B H 0.799265 0.661817 0.142071 0.132 Uiso 1 1 calc R U . . .
C79 C 0.6369(9) 0.6941(6) 0.1315(6) 0.099(3) Uani 1 1 d . . . . .
H79A H 0.591389 0.706429 0.167753 0.119 Uiso 1 1 calc R U . . .
H79B H 0.669570 0.738156 0.106860 0.119 Uiso 1 1 calc R U . . .
O19 O 0.475(3) -0.0158(16) 0.1806(14) 0.106(3) Uani 0.329(19) 1 d . U P B 2
C118 C 0.536(3) -0.019(2) 0.122(2) 0.107(4) Uani 0.329(19) 1 d D U P B 2
H11A H 0.532028 0.028123 0.093244 0.129 Uiso 0.329(19) 1 calc R U P B 2
H11B H 0.614857 -0.031795 0.131149 0.129 Uiso 0.329(19) 1 calc R U P B 2
C119 C 0.494(4) -0.066(2) 0.0937(18) 0.107(4) Uani 0.329(19) 1 d D U P B 2
H11C H 0.553200 -0.095832 0.077452 0.129 Uiso 0.329(19) 1 calc R U P B 2
H11D H 0.447015 -0.043211 0.057466 0.129 Uiso 0.329(19) 1 calc R U P B 2
C120 C 0.424(4) -0.110(2) 0.147(2) 0.108(4) Uani 0.329(19) 1 d D U P B 2
H12A H 0.343400 -0.100827 0.138149 0.129 Uiso 0.329(19) 1 calc R U P B 2
H12B H 0.440013 -0.161817 0.147936 0.129 Uiso 0.329(19) 1 calc R U P B 2
C121 C 0.445(5) -0.095(2) 0.196(3) 0.107(4) Uani 0.329(19) 1 d . U P B 2
H12C H 0.508927 -0.125045 0.215194 0.128 Uiso 0.329(19) 1 calc R U P B 2
H12D H 0.380298 -0.102727 0.225999 0.128 Uiso 0.329(19) 1 calc R U P B 2
O18 O 0.859(3) 0.166(2) 0.6922(17) 0.098(3) Uani 0.235(13) 1 d D U P C 2
C114 C 0.924(4) 0.2142(17) 0.638(2) 0.098(4) Uani 0.235(13) 1 d D U P C 2
H11E H 0.880409 0.258002 0.620427 0.118 Uiso 0.235(13) 1 calc R U P C 2
H11F H 0.996966 0.227062 0.652594 0.118 Uiso 0.235(13) 1 calc R U P C 2
C115 C 0.936(4) 0.164(3) 0.592(2) 0.098(4) Uani 0.235(13) 1 d D U P C 2
H11G H 0.862829 0.160513 0.572692 0.117 Uiso 0.235(13) 1 calc R U P C 2
H11H H 0.988597 0.183866 0.556850 0.117 Uiso 0.235(13) 1 calc R U P C 2
C116 C 0.971(5) 0.100(3) 0.616(2) 0.097(3) Uani 0.235(13) 1 d D U P C 2
H11I H 1.052130 0.093046 0.608889 0.117 Uiso 0.235(13) 1 calc R U P C 2
H11J H 0.929854 0.063159 0.600626 0.117 Uiso 0.235(13) 1 calc R U P C 2
C117 C 0.942(5) 0.1023(19) 0.687(2) 0.099(3) Uani 0.235(13) 1 d D U P C 2
H11K H 1.011103 0.107170 0.709506 0.119 Uiso 0.235(13) 1 calc R U P C 2
H11L H 0.907699 0.057037 0.707236 0.119 Uiso 0.235(13) 1 calc R U P C 2
O10 O 0.4594(16) -0.0916(10) 0.4358(11) 0.147(4) Uani 0.599(11) 1 d D U P D 1
C80 C 0.409(3) -0.0820(17) 0.3795(15) 0.143(4) Uani 0.599(11) 1 d . U P D 1
H80A H 0.381286 -0.127606 0.371697 0.172 Uiso 0.599(11) 1 calc R U P D 1
H80B H 0.461658 -0.062676 0.344050 0.172 Uiso 0.599(11) 1 calc R U P D 1
C81 C 0.313(2) -0.0296(16) 0.3840(11) 0.142(4) Uani 0.599(11) 1 d D U P D 1
H81A H 0.241677 -0.051044 0.377832 0.170 Uiso 0.599(11) 1 calc R U P D 1
H81B H 0.322242 0.013886 0.350679 0.170 Uiso 0.599(11) 1 calc R U P D 1
C82 C 0.317(3) -0.0112(17) 0.4519(14) 0.145(4) Uani 0.599(11) 1 d . U P D 1
H82A H 0.367683 0.027728 0.453946 0.174 Uiso 0.599(11) 1 calc R U P D 1
H82B H 0.241518 0.000092 0.468768 0.174 Uiso 0.599(11) 1 calc R U P D 1
C83 C 0.354(2) -0.0710(15) 0.4789(10) 0.150(4) Uani 0.599(11) 1 d D U P D 1
H83A H 0.296370 -0.107185 0.482197 0.180 Uiso 0.599(11) 1 calc R U P D 1
H83B H 0.378323 -0.069044 0.522746 0.180 Uiso 0.599(11) 1 calc R U P D 1
O13 O 0.9034(9) 0.2035(6) 0.6764(5) 0.095(3) Uani 0.765(13) 1 d . U P C 1
C84 C 0.8737(15) 0.1304(9) 0.7146(8) 0.102(3) Uani 0.765(13) 1 d . U P C 1
H84A H 0.897417 0.125323 0.759591 0.122 Uiso 0.765(13) 1 calc R U P C 1
H84B H 0.792159 0.124185 0.714871 0.122 Uiso 0.765(13) 1 calc R U P C 1
C86 C 0.9632(13) 0.1915(8) 0.6211(8) 0.092(3) Uani 0.765(13) 1 d . U P C 1
H86A H 1.021483 0.227305 0.608855 0.111 Uiso 0.765(13) 1 calc R U P C 1
H86B H 0.912526 0.194556 0.584706 0.111 Uiso 0.765(13) 1 calc R U P C 1
C87 C 1.0151(13) 0.1182(8) 0.6379(8) 0.098(3) Uani 0.765(13) 1 d . U P C 1
H87A H 1.028054 0.097368 0.598906 0.118 Uiso 0.765(13) 1 calc R U P C 1
H87B H 1.087273 0.119541 0.658944 0.118 Uiso 0.765(13) 1 calc R U P C 1
C88 C 0.9334(16) 0.0758(8) 0.6829(8) 0.100(3) Uani 0.765(13) 1 d . U P C 1
H88A H 0.971973 0.039196 0.714757 0.120 Uiso 0.765(13) 1 calc R U P C 1
H88B H 0.880925 0.052113 0.659155 0.120 Uiso 0.765(13) 1 calc R U P C 1
O17 O 1.044(3) 0.5479(18) 0.1057(17) 0.093(3) Uani 0.240(13) 1 d . U P A 2
C110 C 1.018(5) 0.556(3) 0.177(3) 0.086(3) Uani 0.240(13) 1 d . U P A 2
H11M H 0.956426 0.591023 0.181128 0.103 Uiso 0.240(13) 1 calc R U P A 2
H11N H 1.084798 0.567673 0.199322 0.103 Uiso 0.240(13) 1 calc R U P A 2
C111 C 0.983(7) 0.475(3) 0.198(3) 0.082(3) Uani 0.240(13) 1 d D U P A 2
H11O H 0.999357 0.457899 0.244255 0.099 Uiso 0.240(13) 1 calc R U P A 2
H11P H 0.901955 0.471522 0.192747 0.099 Uiso 0.240(13) 1 calc R U P A 2
C112 C 1.048(10) 0.432(3) 0.157(6) 0.084(3) Uani 0.240(13) 1 d D U P A 2
H11Q H 1.091912 0.393166 0.183413 0.101 Uiso 0.240(13) 1 calc R U P A 2
H11R H 0.999025 0.412584 0.128730 0.101 Uiso 0.240(13) 1 calc R U P A 2
C113 C 1.120(4) 0.488(2) 0.121(2) 0.090(3) Uani 0.240(13) 1 d D U P A 2
H11S H 1.181452 0.498967 0.147574 0.108 Uiso 0.240(13) 1 calc R U P A 2
H11T H 1.152503 0.474165 0.081518 0.108 Uiso 0.240(13) 1 calc R U P A 2
O16 O -0.024(3) 0.0525(18) 0.4252(17) 0.129(4) Uani 0.290(3) 1 d D U P E 3
C106 C 0.018(4) 0.080(3) 0.371(3) 0.129(4) Uani 0.290(3) 1 d D U P E 3
H10A H 0.020949 0.044695 0.342673 0.154 Uiso 0.290(3) 1 calc R U P E 3
H10B H 0.095109 0.093949 0.376698 0.154 Uiso 0.290(3) 1 calc R U P E 3
C107 C -0.046(4) 0.144(3) 0.339(2) 0.128(4) Uani 0.290(3) 1 d D U P E 3
H10C H -0.058923 0.142801 0.293656 0.153 Uiso 0.290(3) 1 calc R U P E 3
H10D H -0.009949 0.188495 0.343047 0.153 Uiso 0.290(3) 1 calc R U P E 3
C108 C -0.148(3) 0.131(3) 0.380(2) 0.128(4) Uani 0.290(3) 1 d D U P E 3
H10E H -0.191401 0.092307 0.368474 0.154 Uiso 0.290(3) 1 calc R U P E 3
H10F H -0.195956 0.174608 0.376076 0.154 Uiso 0.290(3) 1 calc R U P E 3
C109 C -0.106(4) 0.110(3) 0.447(2) 0.130(4) Uani 0.290(3) 1 d D U P E 3
H10G H -0.163541 0.089122 0.478450 0.155 Uiso 0.290(3) 1 calc R U P E 3
H10H H -0.067359 0.148297 0.461455 0.155 Uiso 0.290(3) 1 calc R U P E 3
O11B O 0.9186(12) 0.3415(8) 0.4336(7) 0.129(3) Uani 0.649(9) 1 d . U P F 2
C89B C 1.055(2) 0.3837(14) 0.4786(12) 0.137(4) Uani 0.649(9) 1 d . U P F 2
H89A H 1.073327 0.434782 0.470681 0.165 Uiso 0.649(9) 1 calc R U P F 2
H89B H 1.093677 0.360720 0.518205 0.165 Uiso 0.649(9) 1 calc R U P F 2
C90B C 1.099(2) 0.3575(13) 0.4328(12) 0.134(4) Uani 0.649(9) 1 d . U P F 2
H90A H 1.146795 0.315764 0.450298 0.161 Uiso 0.649(9) 1 calc R U P F 2
H90B H 1.145906 0.393353 0.405675 0.161 Uiso 0.649(9) 1 calc R U P F 2
C91B C 1.0154(19) 0.3363(14) 0.3944(12) 0.136(4) Uani 0.649(9) 1 d . U P F 2
H91A H 1.010070 0.368903 0.352358 0.163 Uiso 0.649(9) 1 calc R U P F 2
H91B H 1.029719 0.286968 0.387569 0.163 Uiso 0.649(9) 1 calc R U P F 2
C92B C 0.950(2) 0.3793(13) 0.4902(12) 0.136(4) Uani 0.649(9) 1 d . U P F 2
H92A H 0.912751 0.426763 0.486991 0.163 Uiso 0.649(9) 1 calc R U P F 2
H92B H 0.932949 0.349736 0.532809 0.163 Uiso 0.649(9) 1 calc R U P F 2
O15 O 0.416(2) 0.0048(12) 0.4276(13) 0.147(4) Uani 0.401(11) 1 d D U P D 2
C102 C 0.484(3) -0.050(2) 0.458(2) 0.148(4) Uani 0.401(11) 1 d D U P D 2
H10I H 0.483727 -0.053434 0.505066 0.177 Uiso 0.401(11) 1 calc R U P D 2
H10J H 0.561927 -0.046914 0.440632 0.177 Uiso 0.401(11) 1 calc R U P D 2
C103 C 0.423(4) -0.1115(14) 0.438(2) 0.148(4) Uani 0.401(11) 1 d D U P D 2
H10K H 0.475589 -0.146324 0.423593 0.177 Uiso 0.401(11) 1 calc R U P D 2
H10L H 0.375702 -0.136485 0.474245 0.177 Uiso 0.401(11) 1 calc R U P D 2
C104 C 0.353(4) -0.073(3) 0.384(2) 0.144(4) Uani 0.401(11) 1 d D U P D 2
H10M H 0.298888 -0.103865 0.369393 0.173 Uiso 0.401(11) 1 calc R U P D 2
H10N H 0.398231 -0.048340 0.347160 0.173 Uiso 0.401(11) 1 calc R U P D 2
C105 C 0.294(3) -0.018(3) 0.425(3) 0.144(4) Uani 0.401(11) 1 d D U P D 2
H10O H 0.243275 0.018636 0.399859 0.173 Uiso 0.401(11) 1 calc R U P D 2
H10P H 0.259440 -0.040333 0.466333 0.173 Uiso 0.401(11) 1 calc R U P D 2
O12 O -0.027(3) 0.0959(18) 0.4604(14) 0.130(4) Uani 0.382(3) 1 d D U P G 1
C94 C -0.101(3) 0.0680(17) 0.4128(15) 0.130(4) Uani 0.382(3) 1 d D U P G 1
H94A H -0.092874 0.015576 0.417521 0.156 Uiso 0.382(3) 1 calc R U P G 1
H94B H -0.180718 0.080861 0.419537 0.156 Uiso 0.382(3) 1 calc R U P G 1
C95 C -0.059(4) 0.104(2) 0.3490(17) 0.127(4) Uani 0.382(3) 1 d D U P G 1
H95A H -0.102408 0.094865 0.312582 0.152 Uiso 0.382(3) 1 calc R U P G 1
H95B H 0.021852 0.096928 0.341564 0.152 Uiso 0.382(3) 1 calc R U P G 1
C96 C -0.097(4) 0.1850(16) 0.374(2) 0.128(4) Uani 0.382(3) 1 d D U P G 1
H96A H -0.065203 0.226221 0.344593 0.154 Uiso 0.382(3) 1 calc R U P G 1
H96B H -0.178875 0.191747 0.376935 0.154 Uiso 0.382(3) 1 calc R U P G 1
C97 C -0.053(4) 0.177(2) 0.432(2) 0.129(4) Uani 0.382(3) 1 d . U P G 1
H97A H -0.105644 0.197103 0.461286 0.155 Uiso 0.382(3) 1 calc R U P G 1
H97B H 0.016760 0.203967 0.428734 0.155 Uiso 0.382(3) 1 calc R U P G 1
O14 O 0.048(2) 0.1037(17) 0.3940(15) 0.129(4) Uani 0.328(3) 1 d D U P H 2
C98 C 0.003(3) 0.168(2) 0.3572(18) 0.128(4) Uani 0.328(3) 1 d D U P H 2
H98A H 0.034153 0.177896 0.312806 0.154 Uiso 0.328(3) 1 calc R U P H 2
H98B H 0.010578 0.209233 0.378067 0.154 Uiso 0.328(3) 1 calc R U P H 2
C99 C -0.116(2) 0.143(3) 0.360(2) 0.128(4) Uani 0.328(3) 1 d D U P H 2
H99A H -0.122350 0.091812 0.358100 0.154 Uiso 0.328(3) 1 calc R U P H 2
H99B H -0.166416 0.173469 0.330205 0.154 Uiso 0.328(3) 1 calc R U P H 2
C100 C -0.120(4) 0.160(3) 0.434(2) 0.130(4) Uani 0.328(3) 1 d D U P H 2
H10Q H -0.106968 0.210402 0.435049 0.156 Uiso 0.328(3) 1 calc R U P H 2
H10R H -0.189236 0.144239 0.458201 0.156 Uiso 0.328(3) 1 calc R U P H 2
C101 C -0.020(4) 0.111(3) 0.4561(17) 0.130(4) Uani 0.328(3) 1 d D U P H 2
H10S H -0.044453 0.064419 0.479261 0.156 Uiso 0.328(3) 1 calc R U P H 2
H10T H 0.025900 0.132865 0.485138 0.156 Uiso 0.328(3) 1 calc R U P H 2
B1 B 0.7858(6) 0.1148(3) 0.1650(3) 0.0347(13) Uani 1 1 d . . . . .
B2 B 0.3969(6) 0.2306(4) 0.1255(3) 0.0357(14) Uani 1 1 d . . . . .
B3 B 0.3790(6) 0.3015(4) 0.5622(3) 0.0394(15) Uani 1 1 d . . . . .
B4 B 0.3990(6) 0.4683(3) 0.3408(3) 0.0361(14) Uani 1 1 d . . . . .
O11A O 0.960(2) 0.4003(15) 0.3760(11) 0.140(4) Uani 0.351(9) 1 d D U P F 1
C91A C 1.078(2) 0.393(2) 0.3968(18) 0.137(4) Uani 0.351(9) 1 d D U P F 1
H91C H 1.099411 0.343702 0.416413 0.164 Uiso 0.351(9) 1 calc R U P F 1
H91D H 1.130913 0.411711 0.361352 0.164 Uiso 0.351(9) 1 calc R U P F 1
C90A C 0.910(3) 0.385(2) 0.4438(16) 0.138(4) Uani 0.351(9) 1 d D U P F 1
H90C H 0.828121 0.380305 0.445610 0.166 Uiso 0.351(9) 1 calc R U P F 1
H90D H 0.946883 0.344176 0.472213 0.166 Uiso 0.351(9) 1 calc R U P F 1
C89A C 1.066(2) 0.439(2) 0.4437(18) 0.138(4) Uani 0.351(9) 1 d D U P F 1
H89C H 1.106613 0.483588 0.428308 0.165 Uiso 0.351(9) 1 calc R U P F 1
H89D H 1.097971 0.414960 0.484783 0.165 Uiso 0.351(9) 1 calc R U P F 1
C92A C 0.947(3) 0.4563(19) 0.4535(17) 0.141(4) Uani 0.351(9) 1 d D U P F 1
H92C H 0.918606 0.496218 0.420667 0.169 Uiso 0.351(9) 1 calc R U P F 1
H92D H 0.929171 0.465328 0.497161 0.169 Uiso 0.351(9) 1 calc R U P F 1

loop_
_atom_site_aniso_label
_atom_site_aniso_U_11
_atom_site_aniso_U_22
_atom_site_aniso_U_33
_atom_site_aniso_U_23
_atom_site_aniso_U_13
_atom_site_aniso_U_12
Mo1 0.0336(2) 0.0331(2) 0.0284(2) -0.00975(17) 0.00300(17) -0.0020(2)
Mo2 0.0370(2) 0.0361(3) 0.0312(2) -0.01343(18) -0.00067(18) 0.0063(2)
O7 0.115(5) 0.057(3) 0.083(4) -0.007(3) -0.003(4) -0.021(4)
O9 0.073(4) 0.143(7) 0.101(5) -0.022(5) -0.017(4) 0.005(5)
N1 0.035(2) 0.030(2) 0.034(2) -0.0067(18) 0.0045(19) -0.009(2)
N2 0.037(2) 0.037(2) 0.032(2) -0.0091(19) 0.0010(19) -0.006(2)
N3 0.032(2) 0.037(3) 0.036(2) -0.007(2) 0.0023(19) -0.002(2)
N4 0.035(2) 0.034(2) 0.032(2) -0.0098(19) 0.0020(19) 0.000(2)
N5 0.037(2) 0.035(2) 0.032(2) -0.0117(19) 0.0000(19) -0.004(2)
N6 0.036(2) 0.034(2) 0.035(2) -0.0145(19) 0.0013(19) -0.002(2)
N7 0.030(2) 0.037(3) 0.038(2) -0.010(2) 0.0025(19) -0.004(2)
N8 0.038(2) 0.036(3) 0.036(2) -0.0092(19) 0.008(2) -0.003(2)
N9 0.038(2) 0.031(2) 0.036(2) -0.0078(19) 0.005(2) 0.001(2)
N10 0.033(2) 0.031(2) 0.035(2) -0.0103(19) 0.0008(19) -0.001(2)
N11 0.048(3) 0.033(2) 0.037(3) -0.014(2) 0.001(2) -0.001(2)
N12 0.050(3) 0.037(3) 0.034(2) -0.010(2) 0.005(2) 0.002(2)
N13 0.044(3) 0.044(3) 0.033(2) -0.010(2) 0.000(2) 0.007(2)
N14 0.048(3) 0.039(3) 0.027(2) -0.0083(19) -0.001(2) 0.008(2)
N15 0.035(2) 0.048(3) 0.035(2) -0.015(2) -0.001(2) 0.005(2)
N16 0.041(3) 0.040(3) 0.036(2) -0.013(2) 0.002(2) -0.002(2)
N17 0.034(2) 0.036(2) 0.036(2) -0.0117(19) -0.0017(19) 0.002(2)
N18 0.042(3) 0.036(2) 0.027(2) -0.0113(19) 0.0021(19) 0.001(2)
C1 0.034(3) 0.033(3) 0.036(3) -0.010(2) -0.001(2) -0.006(2)
C25 0.043(3) 0.038(3) 0.038(3) -0.012(2) 0.007(2) -0.001(3)
C26 0.046(3) 0.048(4) 0.050(4) -0.018(3) 0.001(3) -0.005(3)
C27 0.066(4) 0.041(3) 0.047(4) -0.016(3) 0.004(3) 0.004(3)
C28 0.052(4) 0.038(3) 0.048(3) -0.010(3) 0.012(3) 0.004(3)
C29 0.043(3) 0.054(4) 0.052(4) -0.013(3) 0.005(3) 0.006(3)
C30 0.041(3) 0.043(3) 0.045(3) -0.018(3) 0.000(3) -0.003(3)
C15 0.054(4) 0.049(4) 0.038(3) -0.002(3) 0.014(3) 0.000(3)
C16 0.069(5) 0.043(4) 0.060(4) 0.004(3) 0.020(4) 0.007(4)
C17 0.050(4) 0.040(3) 0.053(4) -0.006(3) 0.006(3) 0.009(3)
C31 0.075(5) 0.067(5) 0.067(5) -0.023(4) 0.002(4) 0.032(4)
C12 0.042(3) 0.040(3) 0.050(3) -0.019(3) 0.001(3) -0.001(3)
C13 0.036(3) 0.041(3) 0.054(4) -0.011(3) 0.002(3) -0.010(3)
C14 0.034(3) 0.047(3) 0.040(3) -0.006(3) 0.006(2) -0.003(3)
C5 0.034(3) 0.033(3) 0.038(3) -0.014(2) 0.008(2) -0.008(2)
C4 0.036(3) 0.045(3) 0.040(3) -0.013(3) 0.010(2) -0.004(3)
C3 0.049(3) 0.057(4) 0.030(3) -0.016(3) 0.006(3) -0.005(3)
C2 0.043(3) 0.047(3) 0.036(3) -0.014(3) -0.005(2) 0.001(3)
C8 0.034(3) 0.054(4) 0.059(4) -0.012(3) 0.002(3) -0.006(3)
C7 0.042(3) 0.050(4) 0.064(4) -0.011(3) 0.014(3) -0.018(3)
C6 0.051(4) 0.037(3) 0.042(3) -0.009(3) 0.009(3) -0.005(3)
C9 0.044(3) 0.035(3) 0.042(3) -0.011(2) 0.006(3) -0.003(3)
C10 0.047(3) 0.036(3) 0.039(3) -0.010(2) 0.005(3) 0.001(3)
C11 0.041(3) 0.042(3) 0.036(3) -0.006(2) -0.004(2) 0.008(3)
C32 0.033(3) 0.032(3) 0.031(3) -0.011(2) 0.001(2) 0.000(2)
C33 0.074(5) 0.057(4) 0.047(4) -0.028(3) 0.006(3) 0.007(4)
C45 0.081(5) 0.043(4) 0.045(4) -0.017(3) 0.006(3) -0.010(4)
C46 0.085(6) 0.057(4) 0.066(5) -0.025(4) 0.012(4) -0.025(5)
C47 0.067(5) 0.056(4) 0.054(4) -0.016(3) 0.012(3) -0.017(4)
C18 0.031(3) 0.051(4) 0.038(3) -0.015(3) 0.000(2) -0.008(3)
C23 0.038(3) 0.051(4) 0.043(3) -0.011(3) 0.003(3) -0.004(3)
C22 0.037(3) 0.068(5) 0.050(4) -0.004(3) 0.005(3) 0.000(3)
C21 0.037(3) 0.074(5) 0.034(3) -0.004(3) 0.000(2) -0.016(3)
C20 0.045(4) 0.074(5) 0.048(4) -0.022(3) -0.004(3) -0.015(4)
C19 0.045(4) 0.051(4) 0.060(4) -0.021(3) -0.007(3) 0.002(3)
C42 0.045(3) 0.051(4) 0.038(3) -0.021(3) -0.004(3) 0.000(3)
C43 0.047(3) 0.055(4) 0.046(3) -0.021(3) -0.007(3) -0.004(3)
C44 0.035(3) 0.057(4) 0.037(3) -0.012(3) -0.002(2) 0.005(3)
C41 0.049(4) 0.057(4) 0.040(3) -0.022(3) 0.010(3) -0.013(3)
C40 0.038(3) 0.083(5) 0.045(3) -0.027(3) 0.007(3) -0.007(4)
C39 0.039(3) 0.063(4) 0.042(3) -0.021(3) 0.009(3) 0.000(3)
C48 0.039(3) 0.053(4) 0.044(3) -0.012(3) -0.006(3) 0.014(3)
C49 0.054(4) 0.052(4) 0.043(3) -0.016(3) -0.013(3) 0.012(3)
C50 0.064(4) 0.037(3) 0.035(3) -0.009(2) -0.013(3) 0.009(3)
C34 0.028(3) 0.037(3) 0.038(3) -0.009(2) -0.002(2) 0.000(2)
C35 0.038(3) 0.029(3) 0.043(3) -0.006(2) -0.004(2) 0.001(3)
C36 0.044(3) 0.043(3) 0.040(3) -0.023(3) -0.002(3) 0.002(3)
C37 0.041(3) 0.038(3) 0.032(3) -0.013(2) 0.001(2) 0.003(3)
C38 0.034(3) 0.036(3) 0.035(3) -0.014(2) 0.000(2) 0.003(2)
C58 0.055(4) 0.041(3) 0.031(3) -0.011(2) 0.003(3) -0.001(3)
C63 0.077(5) 0.048(4) 0.051(4) -0.009(3) 0.014(4) 0.002(4)
C62 0.093(6) 0.063(5) 0.038(4) 0.000(3) 0.009(4) -0.012(5)
C61 0.087(6) 0.060(4) 0.042(4) -0.011(3) 0.019(4) -0.022(4)
C60 0.058(4) 0.077(5) 0.058(4) -0.024(4) 0.020(4) -0.010(4)
C59 0.051(4) 0.049(4) 0.048(4) -0.017(3) 0.007(3) -0.006(3)
C24 0.043(4) 0.103(7) 0.058(4) -0.012(4) -0.010(3) -0.015(4)
C51 0.051(3) 0.036(3) 0.032(3) -0.009(2) -0.002(2) 0.001(3)
C52 0.050(4) 0.056(4) 0.033(3) -0.008(3) -0.001(3) 0.001(3)
C53 0.058(4) 0.056(4) 0.052(4) -0.017(3) -0.006(3) 0.011(4)
C54 0.070(5) 0.047(4) 0.045(4) -0.006(3) -0.014(3) 0.001(4)
C55 0.072(5) 0.056(4) 0.041(4) -0.002(3) -0.001(3) -0.002(4)
C56 0.057(4) 0.050(4) 0.039(3) -0.005(3) -0.002(3) 0.004(3)
C64 0.122(8) 0.092(7) 0.061(5) -0.014(5) 0.038(5) -0.035(7)
C57 0.115(8) 0.054(5) 0.068(5) 0.000(4) -0.020(5) 0.016(5)
O6 0.077(4) 0.075(4) 0.087(4) -0.010(4) 0.007(3) -0.011(4)
C65 0.081(5) 0.077(5) 0.092(5) -0.014(4) -0.004(4) -0.005(4)
C66 0.094(5) 0.088(5) 0.095(5) -0.011(4) -0.002(4) -0.013(4)
C67 0.093(5) 0.094(5) 0.097(5) -0.010(4) 0.000(4) -0.014(4)
C85 0.079(4) 0.074(5) 0.085(4) -0.018(4) -0.001(4) -0.005(4)
C68 0.083(6) 0.060(5) 0.078(6) -0.014(4) -0.012(5) -0.012(5)
C69 0.061(4) 0.055(4) 0.058(4) -0.010(3) 0.007(3) -0.005(4)
C70 0.060(5) 0.061(5) 0.081(6) -0.012(4) -0.015(4) 0.001(4)
C71 0.068(5) 0.055(5) 0.101(7) 0.006(4) -0.014(5) 0.005(4)
O8 0.122(5) 0.096(5) 0.118(5) -0.022(4) -0.006(4) -0.004(4)
C72 0.114(5) 0.102(5) 0.114(5) -0.028(4) 0.001(5) -0.001(5)
C73 0.110(5) 0.097(5) 0.109(5) -0.022(4) -0.004(5) -0.008(5)
C74 0.111(5) 0.099(5) 0.110(5) -0.024(5) 0.000(5) -0.004(5)
C75 0.114(5) 0.101(5) 0.107(5) -0.018(5) 0.001(5) -0.009(5)
C76 0.084(6) 0.118(8) 0.059(5) -0.022(5) -0.003(5) 0.000(6)
C77 0.111(8) 0.079(6) 0.095(7) -0.021(5) -0.037(6) 0.001(6)
C78 0.124(10) 0.088(7) 0.122(9) -0.020(7) -0.066(8) 0.003(7)
C79 0.080(7) 0.089(7) 0.134(10) -0.036(7) -0.004(7) -0.009(6)
O19 0.113(6) 0.100(5) 0.108(5) -0.025(5) 0.000(5) -0.007(5)
C118 0.113(6) 0.100(5) 0.110(5) -0.025(5) 0.000(5) -0.007(5)
C119 0.114(6) 0.101(5) 0.110(5) -0.026(5) -0.002(5) -0.006(5)
C120 0.113(6) 0.100(5) 0.112(5) -0.023(5) -0.002(5) -0.006(5)
C121 0.113(6) 0.100(5) 0.107(5) -0.022(5) 0.001(5) -0.005(5)
O18 0.097(5) 0.096(5) 0.099(5) -0.017(4) 0.005(4) 0.002(4)
C114 0.096(6) 0.097(6) 0.100(6) -0.016(5) 0.003(5) 0.001(5)
C115 0.095(6) 0.097(6) 0.100(6) -0.017(5) 0.004(5) 0.001(5)
C116 0.095(5) 0.095(5) 0.099(5) -0.015(5) 0.004(5) -0.001(5)
C117 0.097(5) 0.097(5) 0.100(5) -0.015(4) 0.006(4) 0.002(5)
O10 0.148(6) 0.141(5) 0.153(5) -0.033(5) 0.003(5) 0.006(5)
C80 0.147(6) 0.139(6) 0.145(6) -0.032(5) 0.000(5) 0.002(5)
C81 0.143(6) 0.136(6) 0.146(6) -0.025(5) 0.000(5) 0.006(5)
C82 0.146(6) 0.137(6) 0.152(6) -0.030(5) 0.008(5) 0.009(5)
C83 0.151(6) 0.146(6) 0.152(6) -0.027(5) 0.005(5) 0.006(5)
O13 0.094(4) 0.095(4) 0.096(4) -0.019(4) 0.006(4) 0.004(4)
C84 0.102(5) 0.103(5) 0.098(5) -0.016(4) 0.007(4) -0.002(5)
C86 0.089(4) 0.090(5) 0.098(5) -0.023(4) 0.007(4) 0.008(4)
C87 0.094(5) 0.094(5) 0.102(5) -0.009(4) 0.009(4) 0.003(4)
C88 0.098(5) 0.097(5) 0.102(5) -0.011(4) 0.005(4) -0.002(4)
O17 0.095(5) 0.089(5) 0.094(6) -0.014(5) 0.002(5) -0.005(5)
C110 0.086(5) 0.082(5) 0.089(5) -0.016(5) -0.001(5) -0.005(5)
C111 0.081(5) 0.079(5) 0.087(5) -0.015(5) 0.000(5) -0.006(5)
C112 0.082(5) 0.081(5) 0.088(5) -0.013(5) 0.002(5) -0.008(5)
C113 0.088(5) 0.088(5) 0.092(5) -0.010(5) 0.002(5) -0.008(5)
O16 0.132(5) 0.130(5) 0.127(5) -0.028(4) -0.003(4) -0.002(4)
C106 0.130(5) 0.130(5) 0.126(5) -0.027(4) -0.003(4) -0.003(4)
C107 0.128(6) 0.130(6) 0.125(5) -0.026(4) -0.004(4) -0.003(4)
C108 0.129(5) 0.130(5) 0.126(5) -0.026(4) -0.005(4) -0.004(4)
C109 0.131(5) 0.131(5) 0.127(5) -0.026(4) -0.003(4) -0.004(4)
O11B 0.103(5) 0.149(6) 0.143(6) -0.044(5) 0.009(5) -0.011(5)
C89B 0.122(5) 0.152(6) 0.140(5) -0.034(5) -0.002(5) -0.010(5)
C90B 0.120(6) 0.148(6) 0.140(6) -0.038(5) 0.001(5) -0.008(5)
C91B 0.120(5) 0.150(6) 0.141(6) -0.037(5) 0.005(5) -0.006(5)
C92B 0.119(5) 0.152(6) 0.140(6) -0.033(5) 0.004(5) -0.010(5)
O15 0.149(6) 0.138(5) 0.153(6) -0.028(5) 0.004(5) 0.003(5)
C102 0.149(6) 0.144(6) 0.152(6) -0.031(5) 0.000(5) 0.000(5)
C103 0.150(6) 0.142(6) 0.151(6) -0.032(5) 0.001(5) 0.003(5)
C104 0.147(6) 0.141(6) 0.148(6) -0.033(5) -0.001(5) 0.001(5)
C105 0.145(6) 0.139(6) 0.148(6) -0.030(5) 0.000(5) 0.008(5)
O12 0.133(5) 0.132(5) 0.127(5) -0.026(4) -0.007(4) -0.005(4)
C94 0.131(5) 0.132(5) 0.128(5) -0.027(4) -0.005(4) -0.005(4)
C95 0.128(5) 0.129(5) 0.124(5) -0.027(4) -0.004(4) -0.003(4)
C96 0.129(5) 0.131(5) 0.125(5) -0.024(4) -0.004(4) -0.004(4)
C97 0.130(5) 0.130(5) 0.127(5) -0.025(4) -0.005(4) -0.005(4)
O14 0.129(5) 0.132(5) 0.127(5) -0.027(4) -0.002(4) -0.004(4)
C98 0.129(5) 0.130(5) 0.126(5) -0.025(4) -0.003(4) -0.004(4)
C99 0.129(5) 0.130(5) 0.126(5) -0.025(4) -0.005(4) -0.004(4)
C100 0.131(5) 0.131(5) 0.127(5) -0.025(4) -0.004(4) -0.003(4)
C101 0.132(5) 0.131(5) 0.127(5) -0.027(4) -0.006(4) -0.005(4)
B1 0.040(3) 0.030(3) 0.036(3) -0.011(3) 0.004(3) -0.007(3)
B2 0.039(3) 0.034(3) 0.035(3) -0.008(3) -0.001(3) -0.003(3)
B3 0.043(4) 0.039(4) 0.037(3) -0.010(3) 0.002(3) 0.003(3)
B4 0.038(3) 0.033(3) 0.039(3) -0.011(3) 0.000(3) 0.001(3)
O11A 0.125(6) 0.154(6) 0.143(6) -0.029(5) 0.003(5) -0.004(5)
C91A 0.124(6) 0.149(6) 0.139(6) -0.031(5) 0.002(5) -0.010(5)
C90A 0.121(5) 0.152(6) 0.144(6) -0.032(5) 0.002(5) -0.006(5)
C89A 0.125(6) 0.147(6) 0.142(6) -0.031(5) 0.001(5) -0.009(5)
C92A 0.127(6) 0.151(6) 0.145(6) -0.031(5) -0.002(5) -0.008(5)

loop_
_atom_type_symbol
_atom_type_description
_atom_type_scat_dispersion_real
_atom_type_scat_dispersion_imag
_atom_type_scat_source
C C 0.0181 0.0091 'International Tables Vol C Tables 4.2.6.8 and 6.1.1.4'
H H 0.0000 0.0000 'International Tables Vol C Tables 4.2.6.8 and 6.1.1.4'
B B 0.0090 0.0039 'International Tables Vol C Tables 4.2.6.8 and 6.1.1.4'
Mo Mo -0.0483 2.7339 'International Tables Vol C Tables 4.2.6.8 and 6.1.1.4'
N N 0.0311 0.0180 'International Tables Vol C Tables 4.2.6.8 and 6.1.1.4'
O O 0.0492 0.0322 'International Tables Vol C Tables 4.2.6.8 and 6.1.1.4'

loop_
_exptl_crystal_face_index_h
_exptl_crystal_face_index_k
_exptl_crystal_face_index_l
_exptl_crystal_face_perp_dist
0.00 -1.00 1.00 0.0150
0.00 1.00 -1.00 0.0210
-1.00 1.00 1.00 0.0320
1.00 -1.00 -1.00 0.0250
1.00 1.00 1.00 0.0260
-1.00 -1.00 -1.00 0.0280
0.00 -1.00 -1.00 0.0100
0.00 1.00 1.00 0.0050

loop_
_geom_angle_atom_site_label_1
_geom_angle_atom_site_label_2
_geom_angle_atom_site_label_3
_geom_angle
_geom_angle_site_symmetry_1
_geom_angle_site_symmetry_3
_geom_angle_publ_flag
N2 Mo1 N1 82.03(16) . . ?
N2 Mo1 N4 84.06(17) . . ?
N2 Mo1 N6 165.52(16) . . ?
N4 Mo1 N1 84.57(16) . . ?
N6 Mo1 N1 83.63(16) . . ?
N6 Mo1 N4 96.65(17) . . ?
N8 Mo1 N1 83.62(17) . . ?
N8 Mo1 N2 93.48(18) . . ?
N8 Mo1 N4 168.16(17) . . ?
N8 Mo1 N6 82.86(18) . . ?
C32 Mo1 N1 177.7(2) . . ?
C32 Mo1 N2 97.1(2) . . ?
C32 Mo1 N4 97.5(2) . . ?
C32 Mo1 N6 97.2(2) . . ?
C32 Mo1 N8 94.3(2) . . ?
N11 Mo2 N10 86.77(17) . . ?
N11 Mo2 N13 84.30(19) . . ?
N11 Mo2 N15 173.79(18) . . ?
N11 Mo2 N17 93.42(19) . . ?
N11 Mo2 C33 93.1(2) . . ?
N13 Mo2 N10 84.19(17) . . ?
N13 Mo2 C33 87.9(2) . . ?
N15 Mo2 N10 87.59(17) . . ?
N15 Mo2 N13 97.70(19) . . ?
N15 Mo2 C33 92.8(2) . . ?
N17 Mo2 N10 85.40(17) . . ?
N17 Mo2 N13 169.45(17) . . ?
N17 Mo2 N15 83.55(18) . . ?
N17 Mo2 C33 102.6(2) . . ?
C33 Mo2 N10 172.0(2) . . ?
C71 O7 C68 108.4(6) . . ?
C76 O9 C79 107.1(8) . . ?
C1 N1 Mo1 117.6(3) . . ?
C1 N1 C5 121.8(5) . . ?
C5 N1 Mo1 118.4(4) . . ?
N3 N2 Mo1 120.5(3) . . ?
C6 N2 Mo1 133.1(4) . . ?
C6 N2 N3 106.4(5) . . ?
N2 N3 B2 122.2(4) . . ?
C8 N3 N2 109.4(5) . . ?
C8 N3 B2 128.3(5) . . ?
N5 N4 Mo1 122.3(3) . . ?
C9 N4 Mo1 130.9(4) . . ?
C9 N4 N5 106.2(5) . . ?
N4 N5 B2 118.7(4) . . ?
C11 N5 N4 109.2(4) . . ?
C11 N5 B2 132.0(5) . . ?
N7 N6 Mo1 121.6(3) . . ?
C12 N6 Mo1 131.8(4) . . ?
C12 N6 N7 105.8(5) . . ?
N6 N7 B1 120.1(4) . . ?
C14 N7 N6 108.6(4) . . ?
C14 N7 B1 130.7(5) . . ?
N9 N8 Mo1 121.1(3) . . ?
C15 N8 Mo1 133.2(4) . . ?
C15 N8 N9 105.6(5) . . ?
N8 N9 B1 122.1(4) . . ?
C17 N9 N8 109.3(5) . . ?
C17 N9 B1 128.5(5) . . ?
C34 N10 Mo2 117.3(3) . . ?
C38 N10 Mo2 119.0(4) . . ?
C38 N10 C34 120.9(4) . . ?
N12 N11 Mo2 119.0(4) . . ?
C45 N11 Mo2 134.2(4) . . ?
C45 N11 N12 106.8(5) . . ?
N11 N12 B3 122.5(5) . . ?
C47 N12 N11 108.1(5) . . ?
C47 N12 B3 129.4(5) . . ?
N14 N13 Mo2 120.6(4) . . ?
C48 N13 Mo2 132.4(4) . . ?
C48 N13 N14 106.7(5) . . ?
N13 N14 B3 119.6(5) . . ?
C50 N14 N13 108.5(5) . . ?
C50 N14 B3 131.0(5) . . ?
N16 N15 Mo2 121.0(4) . . ?
C39 N15 Mo2 132.9(5) . . ?
C39 N15 N16 106.1(5) . . ?
N15 N16 B4 118.3(5) . . ?
C41 N16 N15 108.8(5) . . ?
C41 N16 B4 132.7(5) . . ?
N18 N17 Mo2 118.3(3) . . ?
N18 N17 C42 107.1(5) . . ?
C42 N17 Mo2 134.2(4) . . ?
N17 N18 B4 123.1(5) . . ?
C44 N18 N17 108.6(5) . . ?
C44 N18 B4 128.4(5) . . ?
N1 C1 C2 119.0(5) . . ?
N1 C1 B2 118.5(5) . . ?
C2 C1 B2 122.0(5) . . ?
C26 C25 B1 121.9(6) . . ?
C30 C25 C26 114.7(5) . . ?
C30 C25 B1 122.9(5) . . ?
C25 C26 H26 119.0 . . ?
C27 C26 C25 122.0(6) . . ?
C27 C26 H26 119.0 . . ?
C26 C27 H27 119.3 . . ?
C26 C27 C28 121.5(6) . . ?
C28 C27 H27 119.3 . . ?
C27 C28 C31 121.2(6) . . ?
C29 C28 C27 117.4(6) . . ?
C29 C28 C31 121.4(7) . . ?
C28 C29 H29 119.8 . . ?
C30 C29 C28 120.5(6) . . ?
C30 C29 H29 119.8 . . ?
C25 C30 H30 118.1 . . ?
C29 C30 C25 123.8(6) . . ?
C29 C30 H30 118.1 . . ?
N8 C15 H15 124.1 . . ?
N8 C15 C16 111.8(5) . . ?
C16 C15 H15 124.1 . . ?
C15 C16 H16 127.8 . . ?
C15 C16 C17 104.5(6) . . ?
C17 C16 H16 127.8 . . ?
N9 C17 C16 108.8(6) . . ?
N9 C17 H17 125.6 . . ?
C16 C17 H17 125.6 . . ?
C28 C31 H31A 109.5 . . ?
C28 C31 H31B 109.5 . . ?
C28 C31 H31C 109.5 . . ?
H31A C31 H31B 109.5 . . ?
H31A C31 H31C 109.5 . . ?
H31B C31 H31C 109.5 . . ?
N6 C12 H12 124.3 . . ?
N6 C12 C13 111.5(5) . . ?
C13 C12 H12 124.3 . . ?
C12 C13 H13 127.8 . . ?
C14 C13 C12 104.3(5) . . ?
C14 C13 H13 127.8 . . ?
N7 C14 C13 109.7(5) . . ?
N7 C14 H14 125.1 . . ?
C13 C14 H14 125.1 . . ?
N1 C5 C4 118.6(5) . . ?
N1 C5 B1 118.2(5) . . ?
C4 C5 B1 122.9(5) . . ?
C5 C4 H4 119.7 . . ?
C3 C4 C5 120.6(5) . . ?
C3 C4 H4 119.7 . . ?
C4 C3 H3 120.6 . . ?
C2 C3 C4 118.9(5) . . ?
C2 C3 H3 120.6 . . ?
C1 C2 H2 119.5 . . ?
C3 C2 C1 120.9(6) . . ?
C3 C2 H2 119.5 . . ?
N3 C8 H8 125.9 . . ?
N3 C8 C7 108.3(6) . . ?
C7 C8 H8 125.9 . . ?
C8 C7 H7 127.3 . . ?
C8 C7 C6 105.5(6) . . ?
C6 C7 H7 127.3 . . ?
N2 C6 C7 110.4(6) . . ?
N2 C6 H6 124.8 . . ?
C7 C6 H6 124.8 . . ?
N4 C9 H9 124.6 . . ?
N4 C9 C10 110.8(5) . . ?
C10 C9 H9 124.6 . . ?
C9 C10 H10 127.7 . . ?
C11 C10 C9 104.6(5) . . ?
C11 C10 H10 127.7 . . ?
N5 C11 C10 109.1(5) . . ?
N5 C11 H11 125.4 . . ?
C10 C11 H11 125.4 . . ?
C33 C32 Mo1 175.8(5) . . ?
Mo2 C33 H33A 107.6 . . ?
Mo2 C33 H33B 107.6 . . ?
C32 C33 Mo2 118.9(5) . . ?
C32 C33 H33A 107.6 . . ?
C32 C33 H33B 107.6 . . ?
H33A C33 H33B 107.0 . . ?
N11 C45 H45 124.6 . . ?
N11 C45 C46 110.8(6) . . ?
C46 C45 H45 124.6 . . ?
C45 C46 H46 127.9 . . ?
C47 C46 C45 104.2(7) . . ?
C47 C46 H46 127.9 . . ?
N12 C47 C46 110.1(6) . . ?
N12 C47 H47 124.9 . . ?
C46 C47 H47 124.9 . . ?
C23 C18 C19 116.1(6) . . ?
C23 C18 B2 124.2(5) . . ?
C19 C18 B2 118.8(6) . . ?
C18 C23 H23 119.3 . . ?
C18 C23 C22 121.4(6) . . ?
C22 C23 H23 119.3 . . ?
C23 C22 H22 119.2 . . ?
C21 C22 C23 121.5(7) . . ?
C21 C22 H22 119.2 . . ?
C22 C21 C20 117.2(6) . . ?
C22 C21 C24 121.1(7) . . ?
C20 C21 C24 121.7(7) . . ?
C21 C20 H20 119.1 . . ?
C19 C20 C21 121.7(6) . . ?
C19 C20 H20 119.1 . . ?
C18 C19 H19 119.0 . . ?
C20 C19 C18 122.0(6) . . ?
C20 C19 H19 119.0 . . ?
N17 C42 H42 125.0 . . ?
N17 C42 C43 110.0(6) . . ?
C43 C42 H42 125.0 . . ?
C42 C43 H43 127.5 . . ?
C42 C43 C44 105.0(6) . . ?
C44 C43 H43 127.5 . . ?
N18 C44 C43 109.4(6) . . ?
N18 C44 H44 125.3 . . ?
C43 C44 H44 125.3 . . ?
N16 C41 H41 125.5 . . ?
N16 C41 C40 109.0(6) . . ?
C40 C41 H41 125.5 . . ?
C41 C40 H40 127.5 . . ?
C39 C40 C41 105.1(6) . . ?
C39 C40 H40 127.5 . . ?
N15 C39 C40 111.0(6) . . ?
N15 C39 H39 124.5 . . ?
C40 C39 H39 124.5 . . ?
N13 C48 H48 125.1 . . ?
N13 C48 C49 109.9(6) . . ?
C49 C48 H48 125.1 . . ?
C48 C49 H49 126.9 . . ?
C50 C49 C48 106.2(6) . . ?
C50 C49 H49 126.9 . . ?
N14 C50 H50 125.6 . . ?
C49 C50 N14 108.7(5) . . ?
C49 C50 H50 125.6 . . ?
N10 C34 C35 118.8(5) . . ?
N10 C34 B4 118.3(5) . . ?
C35 C34 B4 122.8(5) . . ?
C34 C35 H35 119.5 . . ?
C36 C35 C34 121.0(5) . . ?
C36 C35 H35 119.5 . . ?
C35 C36 H36 120.6 . . ?
C35 C36 C37 118.8(5) . . ?
C37 C36 H36 120.6 . . ?
C36 C37 H37 119.8 . . ?
C36 C37 C38 120.4(5) . . ?
C38 C37 H37 119.8 . . ?
N10 C38 C37 119.8(5) . . ?
N10 C38 B3 118.8(5) . . ?
C37 C38 B3 120.6(5) . . ?
C63 C58 B3 120.9(6) . . ?
C59 C58 C63 115.3(6) . . ?
C59 C58 B3 122.2(6) . . ?
C58 C63 H63 119.2 . . ?
C58 C63 C62 121.6(7) . . ?
C62 C63 H63 119.2 . . ?
C63 C62 H62 119.3 . . ?
C61 C62 C63 121.4(7) . . ?
C61 C62 H62 119.3 . . ?
C62 C61 C60 117.8(7) . . ?
C62 C61 C64 120.6(8) . . ?
C60 C61 C64 121.5(8) . . ?
C61 C60 H60 119.0 . . ?
C61 C60 C59 122.1(7) . . ?
C59 C60 H60 119.0 . . ?
C58 C59 H59 119.1 . . ?
C60 C59 C58 121.8(7) . . ?
C60 C59 H59 119.1 . . ?
C21 C24 H24A 109.5 . . ?
C21 C24 H24B 109.5 . . ?
C21 C24 H24C 109.5 . . ?
H24A C24 H24B 109.5 . . ?
H24A C24 H24C 109.5 . . ?
H24B C24 H24C 109.5 . . ?
C52 C51 C56 114.5(6) . . ?
C52 C51 B4 123.0(5) . . ?
C56 C51 B4 122.1(5) . . ?
C51 C52 H52 118.2 . . ?
C53 C52 C51 123.5(6) . . ?
C53 C52 H52 118.2 . . ?
C52 C53 H53 119.4 . . ?
C52 C53 C54 121.2(7) . . ?
C54 C53 H53 119.4 . . ?
C53 C54 C57 122.2(7) . . ?
C55 C54 C53 116.8(6) . . ?
C55 C54 C57 121.1(7) . . ?
C54 C55 H55 119.1 . . ?
C54 C55 C56 121.8(7) . . ?
C56 C55 H55 119.1 . . ?
C51 C56 H56 119.0 . . ?
C55 C56 C51 122.1(6) . . ?
C55 C56 H56 119.0 . . ?
C61 C64 H64A 109.5 . . ?
C61 C64 H64B 109.5 . . ?
C61 C64 H64C 109.5 . . ?
H64A C64 H64B 109.5 . . ?
H64A C64 H64C 109.5 . . ?
H64B C64 H64C 109.5 . . ?
C54 C57 H57A 109.5 . . ?
C54 C57 H57B 109.5 . . ?
C54 C57 H57C 109.5 . . ?
H57A C57 H57B 109.5 . . ?
H57A C57 H57C 109.5 . . ?
H57B C57 H57C 109.5 . . ?
C67 O6 C85 111.1(17) . . ?
H65A C65 H65B 109.2 . . ?
C66 C65 H65A 111.3 . . ?
C66 C65 H65B 111.3 . . ?
C85 C65 H65A 111.3 . . ?
C85 C65 H65B 111.3 . . ?
C85 C65 C66 102.2(13) . . ?
C65 C66 H66A 111.0 . . ?
C65 C66 H66B 111.0 . . ?
C65 C66 C67 103.6(11) . . ?
H66A C66 H66B 109.0 . . ?
C67 C66 H66A 111.0 . . ?
C67 C66 H66B 111.0 . . ?
O6 C67 C66 100.3(14) . . ?
O6 C67 H67A 111.7 . . ?
O6 C67 H67B 111.7 . . ?
C66 C67 H67A 111.7 . . ?
C66 C67 H67B 111.7 . . ?
H67A C67 H67B 109.5 . . ?
O6 C85 C65 108.2(15) . . ?
O6 C85 H85A 110.1 . . ?
O6 C85 H85B 110.1 . . ?
C65 C85 H85A 110.1 . . ?
C65 C85 H85B 110.1 . . ?
H85A C85 H85B 108.4 . . ?
O7 C68 H68A 110.1 . . ?
O7 C68 H68B 110.1 . . ?
O7 C68 C69 108.2(7) . . ?
H68A C68 H68B 108.4 . . ?
C69 C68 H68A 110.1 . . ?
C69 C68 H68B 110.1 . . ?
C68 C69 H69A 111.2 . . ?
C68 C69 H69B 111.2 . . ?
C68 C69 C70 103.0(6) . . ?
H69A C69 H69B 109.1 . . ?
C70 C69 H69A 111.2 . . ?
C70 C69 H69B 111.2 . . ?
C69 C70 H70A 111.4 . . ?
C69 C70 H70B 111.4 . . ?
H70A C70 H70B 109.2 . . ?
C71 C70 C69 102.1(7) . . ?
C71 C70 H70A 111.4 . . ?
C71 C70 H70B 111.4 . . ?
O7 C71 C70 106.9(7) . . ?
O7 C71 H71A 110.3 . . ?
O7 C71 H71B 110.3 . . ?
C70 C71 H71A 110.3 . . ?
C70 C71 H71B 110.3 . . ?
H71A C71 H71B 108.6 . . ?
C72 O8 C75 106.9(15) . . ?
O8 C72 H72A 110.4 . . ?
O8 C72 H72B 110.4 . . ?
O8 C72 C73 106.6(16) . . ?
H72A C72 H72B 108.6 . . ?
C73 C72 H72A 110.4 . . ?
C73 C72 H72B 110.4 . . ?
C72 C73 H73A 111.2 . . ?
C72 C73 H73B 111.2 . . ?
H73A C73 H73B 109.1 . . ?
C74 C73 C72 102.7(15) . . ?
C74 C73 H73A 111.2 . . ?
C74 C73 H73B 111.2 . . ?
C73 C74 H74A 110.3 . . ?
C73 C74 H74B 110.3 . . ?
C73 C74 C75 107.2(17) . . ?
H74A C74 H74B 108.5 . . ?
C75 C74 H74A 110.3 . . ?
C75 C74 H74B 110.3 . . ?
O8 C75 H75A 110.9 . . ?
O8 C75 H75B 110.9 . . ?
C74 C75 O8 104.4(18) . . ?
C74 C75 H75A 110.9 . . ?
C74 C75 H75B 110.9 . . ?
H75A C75 H75B 108.9 . . ?
O9 C76 H76A 110.8 . . ?
O9 C76 H76B 110.8 . . ?
O9 C76 C77 105.0(8) . . ?
H76A C76 H76B 108.8 . . ?
C77 C76 H76A 110.8 . . ?
C77 C76 H76B 110.8 . . ?
C76 C77 H77A 111.0 . . ?
C76 C77 H77B 111.0 . . ?
H77A C77 H77B 109.0 . . ?
C78 C77 C76 103.9(9) . . ?
C78 C77 H77A 111.0 . . ?
C78 C77 H77B 111.0 . . ?
C77 C78 H78A 110.5 . . ?
C77 C78 H78B 110.5 . . ?
H78A C78 H78B 108.7 . . ?
C79 C78 C77 106.2(9) . . ?
C79 C78 H78A 110.5 . . ?
C79 C78 H78B 110.5 . . ?
O9 C79 C78 107.3(9) . . ?
O9 C79 H79A 110.3 . . ?
O9 C79 H79B 110.3 . . ?
C78 C79 H79A 110.3 . . ?
C78 C79 H79B 110.3 . . ?
H79A C79 H79B 108.5 . . ?
C118 O19 C121 96(3) . . ?
O19 C118 H11A 109.6 . . ?
O19 C118 H11B 109.6 . . ?
H11A C118 H11B 108.1 . . ?
C119 C118 O19 110(3) . . ?
C119 C118 H11A 109.6 . . ?
C119 C118 H11B 109.6 . . ?
C118 C119 H11C 111.1 . . ?
C118 C119 H11D 111.1 . . ?
C118 C119 C120 103(3) . . ?
H11C C119 H11D 109.0 . . ?
C120 C119 H11C 111.1 . . ?
C120 C119 H11D 111.1 . . ?
C119 C120 H12A 110.0 . . ?
C119 C120 H12B 110.0 . . ?
H12A C120 H12B 108.4 . . ?
C121 C120 C119 109(4) . . ?
C121 C120 H12A 110.0 . . ?
C121 C120 H12B 110.0 . . ?
O19 C121 H12C 110.5 . . ?
O19 C121 H12D 110.5 . . ?
C120 C121 O19 106(4) . . ?
C120 C121 H12C 110.5 . . ?
C120 C121 H12D 110.5 . . ?
H12C C121 H12D 108.7 . . ?
C114 O18 C117 90.4(12) . . ?
O18 C114 H11E 112.1 . . ?
O18 C114 H11F 112.1 . . ?
H11E C114 H11F 109.8 . . ?
C115 C114 O18 98(3) . . ?
C115 C114 H11E 112.1 . . ?
C115 C114 H11F 112.1 . . ?
C114 C115 H11G 108.5 . . ?
C114 C115 H11H 108.5 . . ?
H11G C115 H11H 107.5 . . ?
C116 C115 C114 115(4) . . ?
C116 C115 H11G 108.5 . . ?
C116 C115 H11H 108.5 . . ?
C115 C116 H11I 112.2 . . ?
C115 C116 H11J 112.2 . . ?
C115 C116 C117 98(4) . . ?
H11I C116 H11J 109.8 . . ?
C117 C116 H11I 112.2 . . ?
C117 C116 H11J 112.2 . . ?
O18 C117 H11K 109.4 . . ?
O18 C117 H11L 109.4 . . ?
C116 C117 O18 111(3) . . ?
C116 C117 H11K 109.4 . . ?
C116 C117 H11L 109.4 . . ?
H11K C117 H11L 108.0 . . ?
C80 O10 C83 98.1(19) . . ?
O10 C80 H80A 110.5 . . ?
O10 C80 H80B 110.5 . . ?
O10 C80 C81 106(2) . . ?
H80A C80 H80B 108.7 . . ?
C81 C80 H80A 110.5 . . ?
C81 C80 H80B 110.5 . . ?
C80 C81 H81A 110.4 . . ?
C80 C81 H81B 110.4 . . ?
C80 C81 C82 106(2) . . ?
H81A C81 H81B 108.6 . . ?
C82 C81 H81A 110.4 . . ?
C82 C81 H81B 110.4 . . ?
C81 C82 H82A 112.6 . . ?
C81 C82 H82B 112.6 . . ?
H82A C82 H82B 110.1 . . ?
C83 C82 C81 96(2) . . ?
C83 C82 H82A 112.6 . . ?
C83 C82 H82B 112.6 . . ?
O10 C83 H83A 110.2 . . ?
O10 C83 H83B 110.2 . . ?
C82 C83 O10 107(2) . . ?
C82 C83 H83A 110.2 . . ?
C82 C83 H83B 110.2 . . ?
H83A C83 H83B 108.5 . . ?
C86 O13 C84 106.5(11) . . ?
O13 C84 H84A 110.2 . . ?
O13 C84 H84B 110.2 . . ?
H84A C84 H84B 108.5 . . ?
C88 C84 O13 107.3(12) . . ?
C88 C84 H84A 110.2 . . ?
C88 C84 H84B 110.2 . . ?
O13 C86 H86A 110.5 . . ?
O13 C86 H86B 110.5 . . ?
O13 C86 C87 106.3(13) . . ?
H86A C86 H86B 108.7 . . ?
C87 C86 H86A 110.5 . . ?
C87 C86 H86B 110.5 . . ?
C86 C87 H87A 110.7 . . ?
C86 C87 H87B 110.7 . . ?
H87A C87 H87B 108.8 . . ?
C88 C87 C86 105.4(13) . . ?
C88 C87 H87A 110.7 . . ?
C88 C87 H87B 110.7 . . ?
C84 C88 H88A 111.0 . . ?
C84 C88 H88B 111.0 . . ?
C87 C88 C84 103.6(13) . . ?
C87 C88 H88A 111.0 . . ?
C87 C88 H88B 111.0 . . ?
H88A C88 H88B 109.0 . . ?
C113 O17 C110 96(3) . . ?
O17 C110 H11M 113.1 . . ?
O17 C110 H11N 113.1 . . ?
O17 C110 C111 93(4) . . ?
H11M C110 H11N 110.5 . . ?
C111 C110 H11M 113.1 . . ?
C111 C110 H11N 113.1 . . ?
C110 C111 H11O 110.1 . . ?
C110 C111 H11P 110.1 . . ?
H11O C111 H11P 108.5 . . ?
C112 C111 C110 108(5) . . ?
C112 C111 H11O 110.1 . . ?
C112 C111 H11P 110.1 . . ?
C111 C112 H11Q 111.8 . . ?
C111 C112 H11R 111.8 . . ?
H11Q C112 H11R 109.6 . . ?
C113 C112 C111 100(5) . . ?
C113 C112 H11Q 111.8 . . ?
C113 C112 H11R 111.8 . . ?
O17 C113 C112 102(6) . . ?
O17 C113 H11S 111.3 . . ?
O17 C113 H11T 111.3 . . ?
C112 C113 H11S 111.3 . . ?
C112 C113 H11T 111.3 . . ?
H11S C113 H11T 109.2 . . ?
C106 O16 C109 107(4) . . ?
O16 C106 H10A 109.0 . . ?
O16 C106 H10B 109.0 . . ?
O16 C106 C107 113(3) . . ?
H10A C106 H10B 107.8 . . ?
C107 C106 H10A 109.0 . . ?
C107 C106 H10B 109.0 . . ?
C106 C107 H10C 112.4 . . ?
C106 C107 H10D 112.4 . . ?
C106 C107 C108 96.6(16) . . ?
H10C C107 H10D 110.0 . . ?
C108 C107 H10C 112.4 . . ?
C108 C107 H10D 112.4 . . ?
C107 C108 H10E 110.9 . . ?
C107 C108 H10F 111.0 . . ?
C107 C108 C109 104(4) . . ?
H10E C108 H10F 109.0 . . ?
C109 C108 H10E 111.0 . . ?
C109 C108 H10F 111.0 . . ?
O16 C109 H10G 113.4 . . ?
O16 C109 H10H 113.4 . . ?
C108 C109 O16 91(3) . . ?
C108 C109 H10G 113.4 . . ?
C108 C109 H10H 113.4 . . ?
H10G C109 H10H 110.7 . . ?
C91B O11B C92B 108.4(17) . . ?
H89A C89B H89B 107.0 . . ?
C90B C89B H89A 107.5 . . ?
C90B C89B H89B 107.5 . . ?
C90B C89B C92B 119(3) . . ?
C92B C89B H89A 107.5 . . ?
C92B C89B H89B 107.5 . . ?
C89B C90B H90A 109.3 . . ?
C89B C90B H90B 109.3 . . ?
C89B C90B C91B 111(2) . . ?
H90A C90B H90B 108.0 . . ?
C91B C90B H90A 109.3 . . ?
C91B C90B H90B 109.3 . . ?
O11B C91B C90B 100.9(19) . . ?
O11B C91B H91A 111.6 . . ?
O11B C91B H91B 111.6 . . ?
C90B C91B H91A 111.6 . . ?
C90B C91B H91B 111.6 . . ?
H91A C91B H91B 109.4 . . ?
O11B C92B H92A 112.0 . . ?
O11B C92B H92B 112.0 . . ?
C89B C92B O11B 99(2) . . ?
C89B C92B H92A 112.0 . . ?
C89B C92B H92B 112.0 . . ?
H92A C92B H92B 109.7 . . ?
C102 O15 C105 112(3) . . ?
O15 C102 H10I 112.3 . . ?
O15 C102 H10J 112.3 . . ?
O15 C102 C103 97(2) . . ?
H10I C102 H10J 109.9 . . ?
C103 C102 H10I 112.3 . . ?
C103 C102 H10J 112.3 . . ?
C102 C103 H10K 111.4 . . ?
C102 C103 H10L 111.4 . . ?
H10K C103 H10L 109.3 . . ?
C104 C103 C102 102(3) . . ?
C104 C103 H10K 111.4 . . ?
C104 C103 H10L 111.4 . . ?
C103 C104 H10M 112.7 . . ?
C103 C104 H10N 112.7 . . ?
C103 C104 C105 95(3) . . ?
H10M C104 H10N 110.1 . . ?
C105 C104 H10M 112.7 . . ?
C105 C104 H10N 112.7 . . ?
O15 C105 C104 82(3) . . ?
O15 C105 H10O 115.0 . . ?
O15 C105 H10P 115.0 . . ?
C104 C105 H10O 115.0 . . ?
C104 C105 H10P 115.0 . . ?
H10O C105 H10P 112.1 . . ?
C94 O12 C97 95(3) . . ?
O12 C94 H94A 111.0 . . ?
O12 C94 H94B 111.0 . . ?
H94A C94 H94B 109.0 . . ?
C95 C94 O12 104(3) . . ?
C95 C94 H94A 111.0 . . ?
C95 C94 H94B 111.0 . . ?
C94 C95 H95A 114.3 . . ?
C94 C95 H95B 114.3 . . ?
C94 C95 C96 86(2) . . ?
H95A C95 H95B 111.4 . . ?
C96 C95 H95A 114.3 . . ?
C96 C95 H95B 114.3 . . ?
C95 C96 H96A 111.0 . . ?
C95 C96 H96B 111.0 . . ?
H96A C96 H96B 109.0 . . ?
C97 C96 C95 104(3) . . ?
C97 C96 H96A 111.0 . . ?
C97 C96 H96B 111.0 . . ?
O12 C97 H97A 109.5 . . ?
O12 C97 H97B 109.5 . . ?
C96 C97 O12 111(3) . . ?
C96 C97 H97A 109.5 . . ?
C96 C97 H97B 109.5 . . ?
H97A C97 H97B 108.0 . . ?
C98 O14 C101 94.0(19) . . ?
O14 C98 H98A 112.6 . . ?
O14 C98 H98B 112.6 . . ?
O14 C98 C99 96(2) . . ?
H98A C98 H98B 110.1 . . ?
C99 C98 H98A 112.6 . . ?
C99 C98 H98B 112.6 . . ?
C98 C99 H99A 114.5 . . ?
C98 C99 H99B 114.5 . . ?
C98 C99 C100 85(4) . . ?
H99A C99 H99B 111.6 . . ?
C100 C99 H99A 114.5 . . ?
C100 C99 H99B 114.5 . . ?
C99 C100 H10Q 112.8 . . ?
C99 C100 H10R 112.8 . . ?
H10Q C100 H10R 110.3 . . ?
C101 C100 C99 95(3) . . ?
C101 C100 H10Q 112.8 . . ?
C101 C100 H10R 112.8 . . ?
O14 C101 H10S 110.6 . . ?
O14 C101 H10T 110.6 . . ?
C100 C101 O14 106(3) . . ?
C100 C101 H10S 110.6 . . ?
C100 C101 H10T 110.6 . . ?
H10S C101 H10T 108.7 . . ?
N7 B1 C25 111.9(5) . . ?
N7 B1 C5 103.9(4) . . ?
N9 B1 N7 107.8(4) . . ?
N9 B1 C25 105.3(5) . . ?
N9 B1 C5 111.2(5) . . ?
C25 B1 C5 116.6(5) . . ?
N3 B2 C1 111.3(5) . . ?
N3 B2 C18 104.7(5) . . ?
N5 B2 N3 108.4(4) . . ?
N5 B2 C1 104.3(5) . . ?
N5 B2 C18 113.1(5) . . ?
C1 B2 C18 115.0(5) . . ?
N12 B3 C38 110.9(5) . . ?
N12 B3 C58 104.1(5) . . ?
N14 B3 N12 107.0(5) . . ?
N14 B3 C38 103.5(5) . . ?
N14 B3 C58 114.1(5) . . ?
C58 B3 C38 117.0(5) . . ?
N16 B4 C34 104.3(5) . . ?
N16 B4 C51 112.6(5) . . ?
N18 B4 N16 106.5(4) . . ?
N18 B4 C34 111.4(5) . . ?
N18 B4 C51 106.5(5) . . ?
C51 B4 C34 115.2(5) . . ?
C91A O11A C90A 94.7(14) . . ?
O11A C91A H91C 112.4 . . ?
O11A C91A H91D 112.4 . . ?
H91C C91A H91D 110.0 . . ?
C89A C91A O11A 96.8(15) . . ?
C89A C91A H91C 112.4 . . ?
C89A C91A H91D 112.4 . . ?
O11A C90A H90C 113.8 . . ?
O11A C90A H90D 113.8 . . ?
H90C C90A H90D 111.0 . . ?
C92A C90A O11A 89.4(14) . . ?
C92A C90A H90C 113.8 . . ?
C92A C90A H90D 113.8 . . ?
C91A C89A H89C 109.8 . . ?
C91A C89A H89D 109.8 . . ?
C91A C89A C92A 109.3(13) . . ?
H89C C89A H89D 108.3 . . ?
C92A C89A H89C 109.8 . . ?
C92A C89A H89D 109.8 . . ?
C90A C92A H92C 113.0 . . ?
C90A C92A H92D 113.0 . . ?
C89A C92A C90A 93.8(15) . . ?
C89A C92A H92C 113.0 . . ?
C89A C92A H92D 113.0 . . ?
H92C C92A H92D 110.4 . . ?

loop_
_geom_bond_atom_site_label_1
_geom_bond_atom_site_label_2
_geom_bond_distance
_geom_bond_site_symmetry_2
_geom_bond_publ_flag
Mo1 N1 2.362(4) . ?
Mo1 N2 2.132(5) . ?
Mo1 N4 2.176(5) . ?
Mo1 N6 2.173(5) . ?
Mo1 N8 2.123(5) . ?
Mo1 C32 1.800(5) . ?
Mo2 N10 2.230(4) . ?
Mo2 N11 2.113(5) . ?
Mo2 N13 2.176(5) . ?
Mo2 N15 2.153(5) . ?
Mo2 N17 2.120(5) . ?
Mo2 C33 2.186(6) . ?
O7 C68 1.425(10) . ?
O7 C71 1.406(10) . ?
O9 C76 1.407(12) . ?
O9 C79 1.427(12) . ?
N1 C1 1.366(7) . ?
N1 C5 1.367(7) . ?
N2 N3 1.367(6) . ?
N2 C6 1.343(7) . ?
N3 C8 1.354(8) . ?
N3 B2 1.581(8) . ?
N4 N5 1.371(6) . ?
N4 C9 1.329(7) . ?
N5 C11 1.342(7) . ?
N5 B2 1.581(7) . ?
N6 N7 1.378(6) . ?
N6 C12 1.322(7) . ?
N7 C14 1.341(7) . ?
N7 B1 1.584(7) . ?
N8 N9 1.373(6) . ?
N8 C15 1.344(7) . ?
N9 C17 1.348(7) . ?
N9 B1 1.576(7) . ?
N10 C34 1.369(7) . ?
N10 C38 1.355(7) . ?
N11 N12 1.373(6) . ?
N11 C45 1.337(8) . ?
N12 C47 1.355(9) . ?
N12 B3 1.590(8) . ?
N13 N14 1.374(6) . ?
N13 C48 1.351(8) . ?
N14 C50 1.366(8) . ?
N14 B3 1.560(8) . ?
N15 N16 1.381(7) . ?
N15 C39 1.339(8) . ?
N16 C41 1.340(8) . ?
N16 B4 1.590(8) . ?
N17 N18 1.365(6) . ?
N17 C42 1.367(7) . ?
N18 C44 1.345(7) . ?
N18 B4 1.555(8) . ?
C1 C2 1.398(8) . ?
C1 B2 1.624(8) . ?
C25 C26 1.411(8) . ?
C25 C30 1.395(8) . ?
C25 B1 1.611(8) . ?
C26 H26 0.9500 . ?
C26 C27 1.390(9) . ?
C27 H27 0.9500 . ?
C27 C28 1.394(10) . ?
C28 C29 1.389(9) . ?
C28 C31 1.517(8) . ?
C29 H29 0.9500 . ?
C29 C30 1.385(8) . ?
C30 H30 0.9500 . ?
C15 H15 0.9500 . ?
C15 C16 1.371(9) . ?
C16 H16 0.9500 . ?
C16 C17 1.385(9) . ?
C17 H17 0.9500 . ?
C31 H31A 0.9800 . ?
C31 H31B 0.9800 . ?
C31 H31C 0.9800 . ?
C12 H12 0.9500 . ?
C12 C13 1.387(8) . ?
C13 H13 0.9500 . ?
C13 C14 1.356(9) . ?
C14 H14 0.9500 . ?
C5 C4 1.404(8) . ?
C5 B1 1.620(9) . ?
C4 H4 0.9500 . ?
C4 C3 1.389(9) . ?
C3 H3 0.9500 . ?
C3 C2 1.371(8) . ?
C2 H2 0.9500 . ?
C8 H8 0.9500 . ?
C8 C7 1.375(10) . ?
C7 H7 0.9500 . ?
C7 C6 1.386(9) . ?
C6 H6 0.9500 . ?
C9 H9 0.9500 . ?
C9 C10 1.391(8) . ?
C10 H10 0.9500 . ?
C10 C11 1.365(8) . ?
C11 H11 0.9500 . ?
C32 C33 1.425(8) . ?
C33 H33A 0.9900 . ?
C33 H33B 0.9900 . ?
C45 H45 0.9500 . ?
C45 C46 1.397(10) . ?
C46 H46 0.9500 . ?
C46 C47 1.366(10) . ?
C47 H47 0.9500 . ?
C18 C23 1.391(8) . ?
C18 C19 1.397(8) . ?
C18 B2 1.634(8) . ?
C23 H23 0.9500 . ?
C23 C22 1.412(9) . ?
C22 H22 0.9500 . ?
C22 C21 1.373(10) . ?
C21 C20 1.385(10) . ?
C21 C24 1.521(8) . ?
C20 H20 0.9500 . ?
C20 C19 1.384(9) . ?
C19 H19 0.9500 . ?
C42 H42 0.9500 . ?
C42 C43 1.372(9) . ?
C43 H43 0.9500 . ?
C43 C44 1.397(9) . ?
C44 H44 0.9500 . ?
C41 H41 0.9500 . ?
C41 C40 1.381(9) . ?
C40 H40 0.9500 . ?
C40 C39 1.371(10) . ?
C39 H39 0.9500 . ?
C48 H48 0.9500 . ?
C48 C49 1.385(9) . ?
C49 H49 0.9500 . ?
C49 C50 1.361(10) . ?
C50 H50 0.9500 . ?
C34 C35 1.390(8) . ?
C34 B4 1.640(8) . ?
C35 H35 0.9500 . ?
C35 C36 1.373(8) . ?
C36 H36 0.9500 . ?
C36 C37 1.375(8) . ?
C37 H37 0.9500 . ?
C37 C38 1.388(7) . ?
C38 B3 1.643(9) . ?
C58 C63 1.404(9) . ?
C58 C59 1.401(9) . ?
C58 B3 1.608(8) . ?
C63 H63 0.9500 . ?
C63 C62 1.411(9) . ?
C62 H62 0.9500 . ?
C62 C61 1.358(12) . ?
C61 C60 1.371(11) . ?
C61 C64 1.523(9) . ?
C60 H60 0.9500 . ?
C60 C59 1.389(9) . ?
C59 H59 0.9500 . ?
C24 H24A 0.9800 . ?
C24 H24B 0.9800 . ?
C24 H24C 0.9800 . ?
C51 C52 1.386(9) . ?
C51 C56 1.403(8) . ?
C51 B4 1.620(8) . ?
C52 H52 0.9500 . ?
C52 C53 1.376(9) . ?
C53 H53 0.9500 . ?
C53 C54 1.385(10) . ?
C54 C55 1.373(10) . ?
C54 C57 1.514(9) . ?
C55 H55 0.9500 . ?
C55 C56 1.391(9) . ?
C56 H56 0.9500 . ?
C64 H64A 0.9800 . ?
C64 H64B 0.9800 . ?
C64 H64C 0.9800 . ?
C57 H57A 0.9800 . ?
C57 H57B 0.9800 . ?
C57 H57C 0.9800 . ?
O6 C67 1.32(2) . ?
O6 C85 1.384(16) . ?
C65 H65A 0.9900 . ?
C65 H65B 0.9900 . ?
C65 C66 1.521(19) . ?
C65 C85 1.48(2) . ?
C66 H66A 0.9900 . ?
C66 H66B 0.9900 . ?
C66 C67 1.67(2) . ?
C67 H67A 0.9900 . ?
C67 H67B 0.9900 . ?
C85 H85A 0.9900 . ?
C85 H85B 0.9900 . ?
C68 H68A 0.9900 . ?
C68 H68B 0.9900 . ?
C68 C69 1.508(10) . ?
C69 H69A 0.9900 . ?
C69 H69B 0.9900 . ?
C69 C70 1.517(10) . ?
C70 H70A 0.9900 . ?
C70 H70B 0.9900 . ?
C70 C71 1.498(11) . ?
C71 H71A 0.9900 . ?
C71 H71B 0.9900 . ?
O8 C72 1.31(2) . ?
O8 C75 1.58(3) . ?
C72 H72A 0.9900 . ?
C72 H72B 0.9900 . ?
C72 C73 1.57(3) . ?
C73 H73A 0.9900 . ?
C73 H73B 0.9900 . ?
C73 C74 1.466(16) . ?
C74 H74A 0.9900 . ?
C74 H74B 0.9900 . ?
C74 C75 1.48(3) . ?
C75 H75A 0.9900 . ?
C75 H75B 0.9900 . ?
C76 H76A 0.9900 . ?
C76 H76B 0.9900 . ?
C76 C77 1.486(12) . ?
C77 H77A 0.9900 . ?
C77 H77B 0.9900 . ?
C77 C78 1.468(13) . ?
C78 H78A 0.9900 . ?
C78 H78B 0.9900 . ?
C78 C79 1.459(14) . ?
C79 H79A 0.9900 . ?
C79 H79B 0.9900 . ?
O19 C118 1.43(4) . ?
O19 C121 1.55(5) . ?
C118 H11A 0.9900 . ?
C118 H11B 0.9900 . ?
C118 C119 1.29(5) . ?
C119 H11C 0.9900 . ?
C119 H11D 0.9900 . ?
C119 C120 1.52(2) . ?
C120 H12A 0.9900 . ?
C120 H12B 0.9900 . ?
C120 C121 1.17(6) . ?
C121 H12C 0.9900 . ?
C121 H12D 0.9900 . ?
O18 C114 1.53(2) . ?
O18 C117 1.56(2) . ?
C114 H11E 0.9900 . ?
C114 H11F 0.9900 . ?
C114 C115 1.51(2) . ?
C115 H11G 0.9900 . ?
C115 H11H 0.9900 . ?
C115 C116 1.29(6) . ?
C116 H11I 0.9900 . ?
C116 H11J 0.9900 . ?
C116 C117 1.53(2) . ?
C117 H11K 0.9900 . ?
C117 H11L 0.9900 . ?
O10 C80 1.33(3) . ?
O10 C83 1.615(18) . ?
C80 H80A 0.9900 . ?
C80 H80B 0.9900 . ?
C80 C81 1.51(4) . ?
C81 H81A 0.9900 . ?
C81 H81B 0.9900 . ?
C81 C82 1.55(3) . ?
C82 H82A 0.9900 . ?
C82 H82B 0.9900 . ?
C82 C83 1.26(3) . ?
C83 H83A 0.9900 . ?
C83 H83B 0.9900 . ?
O13 C84 1.527(19) . ?
O13 C86 1.407(16) . ?
C84 H84A 0.9900 . ?
C84 H84B 0.9900 . ?
C84 C88 1.50(2) . ?
C86 H86A 0.9900 . ?
C86 H86B 0.9900 . ?
C86 C87 1.50(2) . ?
C87 H87A 0.9900 . ?
C87 H87B 0.9900 . ?
C87 C88 1.49(2) . ?
C88 H88A 0.9900 . ?
C88 H88B 0.9900 . ?
O17 C110 1.57(6) . ?
O17 C113 1.43(6) . ?
C110 H11M 0.9900 . ?
C110 H11N 0.9900 . ?
C110 C111 1.60(8) . ?
C111 H11O 0.9900 . ?
C111 H11P 0.9900 . ?
C111 C112 1.49(2) . ?
C112 H11Q 0.9900 . ?
C112 H11R 0.9900 . ?
C112 C113 1.49(2) . ?
C113 H11S 0.9900 . ?
C113 H11T 0.9900 . ?
O16 C106 1.27(5) . ?
O16 C109 1.56(2) . ?
C106 H10A 0.9900 . ?
C106 H10B 0.9900 . ?
C106 C107 1.46(2) . ?
C107 H10C 0.9900 . ?
C107 H10D 0.9900 . ?
C107 C108 1.48(2) . ?
C108 H10E 0.9900 . ?
C108 H10F 0.9900 . ?
C108 C109 1.49(2) . ?
C109 H10G 0.9900 . ?
C109 H10H 0.9900 . ?
O11B C91B 1.42(2) . ?
O11B C92B 1.58(3) . ?
C89B H89A 0.9900 . ?
C89B H89B 0.9900 . ?
C89B C90B 1.26(3) . ?
C89B C92B 1.28(3) . ?
C90B H90A 0.9900 . ?
C90B H90B 0.9900 . ?
C90B C91B 1.42(3) . ?
C91B H91A 0.9900 . ?
C91B H91B 0.9900 . ?
C92B H92A 0.9900 . ?
C92B H92B 0.9900 . ?
O15 C102 1.38(4) . ?
O15 C105 1.55(2) . ?
C102 H10I 0.9900 . ?
C102 H10J 0.9900 . ?
C102 C103 1.54(2) . ?
C103 H10K 0.9900 . ?
C103 H10L 0.9900 . ?
C103 C104 1.51(2) . ?
C104 H10M 0.9900 . ?
C104 H10N 0.9900 . ?
C104 C105 1.61(6) . ?
C105 H10O 0.9900 . ?
C105 H10P 0.9900 . ?
O12 C94 1.549(19) . ?
O12 C97 1.58(5) . ?
C94 H94A 0.9900 . ?
C94 H94B 0.9900 . ?
C94 C95 1.478(19) . ?
C95 H95A 0.9900 . ?
C95 H95B 0.9900 . ?
C95 C96 1.77(5) . ?
C96 H96A 0.9900 . ?
C96 H96B 0.9900 . ?
C96 C97 1.33(5) . ?
C97 H97A 0.9900 . ?
C97 H97B 0.9900 . ?
O14 C98 1.42(4) . ?
O14 C101 1.56(2) . ?
C98 H98A 0.9900 . ?
C98 H98B 0.9900 . ?
C98 C99 1.51(2) . ?
C99 H99A 0.9900 . ?
C99 H99B 0.9900 . ?
C99 C100 1.66(7) . ?
C100 H10Q 0.9900 . ?
C100 H10R 0.9900 . ?
C100 C101 1.52(2) . ?
C101 H10S 0.9900 . ?
C101 H10T 0.9900 . ?
O11A C91A 1.491(19) . ?
O11A C90A 1.521(19) . ?
C91A H91C 0.9900 . ?
C91A H91D 0.9900 . ?
C91A C89A 1.447(19) . ?
C90A H90C 0.9900 . ?
C90A H90D 0.9900 . ?
C90A C92A 1.502(19) . ?
C89A H89C 0.9900 . ?
C89A H89D 0.9900 . ?
C89A C92A 1.468(19) . ?
C92A H92C 0.9900 . ?
C92A H92D 0.9900 . ?

loop_
_geom_torsion_atom_site_label_1
_geom_torsion_atom_site_label_2
_geom_torsion_atom_site_label_3
_geom_torsion_atom_site_label_4
_geom_torsion
_geom_torsion_site_symmetry_1
_geom_torsion_site_symmetry_2
_geom_torsion_site_symmetry_3
_geom_torsion_site_symmetry_4
_geom_torsion_publ_flag
Mo1 N1 C1 C2 158.4(4) . . . . ?
Mo1 N1 C1 B2 -13.8(6) . . . . ?
Mo1 N1 C5 C4 -158.8(4) . . . . ?
Mo1 N1 C5 B1 14.3(6) . . . . ?
Mo1 N2 N3 C8 -177.1(4) . . . . ?
Mo1 N2 N3 B2 3.7(6) . . . . ?
Mo1 N2 C6 C7 177.1(4) . . . . ?
Mo1 N4 N5 C11 -168.8(4) . . . . ?
Mo1 N4 N5 B2 7.3(6) . . . . ?
Mo1 N4 C9 C10 167.9(4) . . . . ?
Mo1 N6 N7 C14 169.0(4) . . . . ?
Mo1 N6 N7 B1 -3.1(6) . . . . ?
Mo1 N6 C12 C13 -167.8(4) . . . . ?
Mo1 N8 N9 C17 -176.2(4) . . . . ?
Mo1 N8 N9 B1 6.3(7) . . . . ?
Mo1 N8 C15 C16 174.4(5) . . . . ?
Mo2 N10 C34 C35 -155.0(4) . . . . ?
Mo2 N10 C34 B4 20.9(6) . . . . ?
Mo2 N10 C38 C37 155.7(4) . . . . ?
Mo2 N10 C38 B3 -14.2(7) . . . . ?
Mo2 N11 N12 C47 176.3(5) . . . . ?
Mo2 N11 N12 B3 -5.6(7) . . . . ?
Mo2 N11 C45 C46 -174.9(5) . . . . ?
Mo2 N13 N14 C50 -171.9(4) . . . . ?
Mo2 N13 N14 B3 -1.8(7) . . . . ?
Mo2 N13 C48 C49 171.2(4) . . . . ?
Mo2 N15 N16 C41 175.4(4) . . . . ?
Mo2 N15 N16 B4 -0.2(6) . . . . ?
Mo2 N15 C39 C40 -175.1(4) . . . . ?
Mo2 N17 N18 C44 -174.4(3) . . . . ?
Mo2 N17 N18 B4 5.9(6) . . . . ?
Mo2 N17 C42 C43 172.6(4) . . . . ?
O7 C68 C69 C70 16.2(9) . . . . ?
O9 C76 C77 C78 -30.9(12) . . . . ?
N1 C1 C2 C3 1.0(9) . . . . ?
N1 C1 B2 N3 -45.7(7) . . . . ?
N1 C1 B2 N5 70.9(6) . . . . ?
N1 C1 B2 C18 -164.6(5) . . . . ?
N1 C5 C4 C3 0.1(8) . . . . ?
N1 C5 B1 N7 -70.5(6) . . . . ?
N1 C5 B1 N9 45.2(6) . . . . ?
N1 C5 B1 C25 165.9(5) . . . . ?
N2 N3 C8 C7 -1.0(7) . . . . ?
N2 N3 B2 N5 -58.2(6) . . . . ?
N2 N3 B2 C1 55.9(6) . . . . ?
N2 N3 B2 C18 -179.2(5) . . . . ?
N3 N2 C6 C7 -0.8(7) . . . . ?
N3 C8 C7 C6 0.5(8) . . . . ?
N4 N5 C11 C10 -2.0(6) . . . . ?
N4 N5 B2 N3 50.1(6) . . . . ?
N4 N5 B2 C1 -68.5(6) . . . . ?
N4 N5 B2 C18 165.8(4) . . . . ?
N4 C9 C10 C11 1.5(7) . . . . ?
N5 N4 C9 C10 -2.7(6) . . . . ?
N6 N7 C14 C13 1.3(7) . . . . ?
N6 N7 B1 N9 -52.2(6) . . . . ?
N6 N7 B1 C25 -167.5(5) . . . . ?
N6 N7 B1 C5 65.9(6) . . . . ?
N6 C12 C13 C14 -1.0(7) . . . . ?
N7 N6 C12 C13 1.8(7) . . . . ?
N8 N9 C17 C16 1.2(8) . . . . ?
N8 N9 B1 N7 51.5(7) . . . . ?
N8 N9 B1 C25 171.1(5) . . . . ?
N8 N9 B1 C5 -61.7(6) . . . . ?
N8 C15 C16 C17 1.8(9) . . . . ?
N9 N8 C15 C16 -1.1(8) . . . . ?
N10 C34 C35 C36 -2.3(8) . . . . ?
N10 C34 B4 N16 -74.7(6) . . . . ?
N10 C34 B4 N18 39.9(7) . . . . ?
N10 C34 B4 C51 161.4(5) . . . . ?
N10 C38 B3 N12 -43.9(7) . . . . ?
N10 C38 B3 N14 70.5(6) . . . . ?
N10 C38 B3 C58 -163.1(5) . . . . ?
N11 N12 C47 C46 -0.2(9) . . . . ?
N11 N12 B3 N14 -54.2(7) . . . . ?
N11 N12 B3 C38 58.0(7) . . . . ?
N11 N12 B3 C58 -175.4(5) . . . . ?
N11 C45 C46 C47 -2.0(10) . . . . ?
N12 N11 C45 C46 1.9(8) . . . . ?
N13 N14 C50 C49 -1.8(7) . . . . ?
N13 N14 B3 N12 56.7(7) . . . . ?
N13 N14 B3 C38 -60.5(6) . . . . ?
N13 N14 B3 C58 171.3(5) . . . . ?
N13 C48 C49 C50 0.9(8) . . . . ?
N14 N13 C48 C49 -2.0(7) . . . . ?
N15 N16 C41 C40 1.1(6) . . . . ?
N15 N16 B4 N18 -56.5(6) . . . . ?
N15 N16 B4 C34 61.5(6) . . . . ?
N15 N16 B4 C51 -172.9(4) . . . . ?
N16 N15 C39 C40 1.3(7) . . . . ?
N16 C41 C40 C39 -0.4(7) . . . . ?
N17 N18 C44 C43 0.6(6) . . . . ?
N17 N18 B4 N16 54.7(6) . . . . ?
N17 N18 B4 C34 -58.4(7) . . . . ?
N17 N18 B4 C51 175.1(5) . . . . ?
N17 C42 C43 C44 0.5(7) . . . . ?
N18 N17 C42 C43 -0.2(7) . . . . ?
C1 N1 C5 C4 3.8(8) . . . . ?
C1 N1 C5 B1 176.9(5) . . . . ?
C25 C26 C27 C28 1.2(10) . . . . ?
C26 C25 C30 C29 3.8(10) . . . . ?
C26 C25 B1 N7 -153.9(6) . . . . ?
C26 C25 B1 N9 89.2(7) . . . . ?
C26 C25 B1 C5 -34.6(8) . . . . ?
C26 C27 C28 C29 0.3(10) . . . . ?
C26 C27 C28 C31 -179.5(7) . . . . ?
C27 C28 C29 C30 0.2(10) . . . . ?
C28 C29 C30 C25 -2.5(10) . . . . ?
C30 C25 C26 C27 -3.1(9) . . . . ?
C30 C25 B1 N7 34.8(8) . . . . ?
C30 C25 B1 N9 -82.1(7) . . . . ?
C30 C25 B1 C5 154.1(6) . . . . ?
C15 N8 N9 C17 -0.1(7) . . . . ?
C15 N8 N9 B1 -177.5(5) . . . . ?
C15 C16 C17 N9 -1.8(9) . . . . ?
C17 N9 B1 N7 -125.4(6) . . . . ?
C17 N9 B1 C25 -5.8(8) . . . . ?
C17 N9 B1 C5 121.4(6) . . . . ?
C31 C28 C29 C30 -179.9(6) . . . . ?
C12 N6 N7 C14 -1.9(6) . . . . ?
C12 N6 N7 B1 -174.0(5) . . . . ?
C12 C13 C14 N7 -0.2(7) . . . . ?
C14 N7 B1 N9 137.7(6) . . . . ?
C14 N7 B1 C25 22.3(8) . . . . ?
C14 N7 B1 C5 -104.2(7) . . . . ?
C5 N1 C1 C2 -4.4(8) . . . . ?
C5 N1 C1 B2 -176.6(5) . . . . ?
C5 C4 C3 C2 -3.3(9) . . . . ?
C4 C5 B1 N7 102.3(6) . . . . ?
C4 C5 B1 N9 -142.0(5) . . . . ?
C4 C5 B1 C25 -21.3(8) . . . . ?
C4 C3 C2 C1 2.7(9) . . . . ?
C2 C1 B2 N3 142.3(5) . . . . ?
C2 C1 B2 N5 -101.0(6) . . . . ?
C2 C1 B2 C18 23.4(8) . . . . ?
C8 N3 B2 N5 122.7(6) . . . . ?
C8 N3 B2 C1 -123.2(6) . . . . ?
C8 N3 B2 C18 1.7(8) . . . . ?
C8 C7 C6 N2 0.2(7) . . . . ?
C6 N2 N3 C8 1.1(6) . . . . ?
C6 N2 N3 B2 -178.1(5) . . . . ?
C9 N4 N5 C11 2.9(6) . . . . ?
C9 N4 N5 B2 179.0(5) . . . . ?
C9 C10 C11 N5 0.3(7) . . . . ?
C11 N5 B2 N3 -134.8(6) . . . . ?
C11 N5 B2 C1 106.5(7) . . . . ?
C11 N5 B2 C18 -19.1(8) . . . . ?
C45 N11 N12 C47 -1.0(7) . . . . ?
C45 N11 N12 B3 177.1(6) . . . . ?
C45 C46 C47 N12 1.3(10) . . . . ?
C47 N12 B3 N14 123.5(7) . . . . ?
C47 N12 B3 C38 -124.3(7) . . . . ?
C47 N12 B3 C58 2.3(9) . . . . ?
C18 C23 C22 C21 0.3(10) . . . . ?
C23 C18 C19 C20 1.2(10) . . . . ?
C23 C18 B2 N3 86.3(7) . . . . ?
C23 C18 B2 N5 -31.5(8) . . . . ?
C23 C18 B2 C1 -151.2(6) . . . . ?
C23 C22 C21 C20 1.5(10) . . . . ?
C23 C22 C21 C24 178.7(6) . . . . ?
C22 C21 C20 C19 -1.9(10) . . . . ?
C21 C20 C19 C18 0.5(11) . . . . ?
C19 C18 C23 C22 -1.6(9) . . . . ?
C19 C18 B2 N3 -82.5(6) . . . . ?
C19 C18 B2 N5 159.7(6) . . . . ?
C19 C18 B2 C1 40.1(8) . . . . ?
C42 N17 N18 C44 -0.3(6) . . . . ?
C42 N17 N18 B4 180.0(5) . . . . ?
C42 C43 C44 N18 -0.7(7) . . . . ?
C44 N18 B4 N16 -125.0(6) . . . . ?
C44 N18 B4 C34 121.9(6) . . . . ?
C44 N18 B4 C51 -4.6(8) . . . . ?
C41 N16 B4 N18 129.1(6) . . . . ?
C41 N16 B4 C34 -112.9(6) . . . . ?
C41 N16 B4 C51 12.7(8) . . . . ?
C41 C40 C39 N15 -0.6(7) . . . . ?
C39 N15 N16 C41 -1.5(6) . . . . ?
C39 N15 N16 B4 -177.1(5) . . . . ?
C48 N13 N14 C50 2.3(6) . . . . ?
C48 N13 N14 B3 172.4(5) . . . . ?
C48 C49 C50 N14 0.5(7) . . . . ?
C50 N14 B3 N12 -135.7(6) . . . . ?
C50 N14 B3 C38 107.1(7) . . . . ?
C50 N14 B3 C58 -21.1(9) . . . . ?
C34 N10 C38 C37 -4.9(8) . . . . ?
C34 N10 C38 B3 -174.8(5) . . . . ?
C34 C35 C36 C37 -2.3(9) . . . . ?
C35 C34 B4 N16 101.0(6) . . . . ?
C35 C34 B4 N18 -144.4(5) . . . . ?
C35 C34 B4 C51 -22.9(8) . . . . ?
C35 C36 C37 C38 3.5(9) . . . . ?
C36 C37 C38 N10 0.1(9) . . . . ?
C36 C37 C38 B3 169.8(6) . . . . ?
C37 C38 B3 N12 146.2(5) . . . . ?
C37 C38 B3 N14 -99.4(6) . . . . ?
C37 C38 B3 C58 27.1(8) . . . . ?
C38 N10 C34 C35 5.9(8) . . . . ?
C38 N10 C34 B4 -178.2(5) . . . . ?
C58 C63 C62 C61 0.2(13) . . . . ?
C63 C58 C59 C60 -0.6(10) . . . . ?
C63 C58 B3 N12 77.7(8) . . . . ?
C63 C58 B3 N14 -38.6(9) . . . . ?
C63 C58 B3 C38 -159.6(6) . . . . ?
C63 C62 C61 C60 -0.4(13) . . . . ?
C63 C62 C61 C64 177.7(8) . . . . ?
C62 C61 C60 C59 0.1(12) . . . . ?
C61 C60 C59 C58 0.4(12) . . . . ?
C59 C58 C63 C62 0.3(11) . . . . ?
C59 C58 B3 N12 -87.0(7) . . . . ?
C59 C58 B3 N14 156.7(6) . . . . ?
C59 C58 B3 C38 35.7(9) . . . . ?
C24 C21 C20 C19 -179.1(7) . . . . ?
C51 C52 C53 C54 0.7(11) . . . . ?
C52 C51 C56 C55 1.6(10) . . . . ?
C52 C51 B4 N16 -151.4(6) . . . . ?
C52 C51 B4 N18 92.2(7) . . . . ?
C52 C51 B4 C34 -32.0(8) . . . . ?
C52 C53 C54 C55 2.1(11) . . . . ?
C52 C53 C54 C57 -178.4(7) . . . . ?
C53 C54 C55 C56 -3.0(11) . . . . ?
C54 C55 C56 C51 1.2(11) . . . . ?
C56 C51 C52 C53 -2.5(10) . . . . ?
C56 C51 B4 N16 36.5(8) . . . . ?
C56 C51 B4 N18 -79.9(7) . . . . ?
C56 C51 B4 C34 155.9(6) . . . . ?
C64 C61 C60 C59 -178.0(8) . . . . ?
C57 C54 C55 C56 177.5(7) . . . . ?
C65 C66 C67 O6 -19.9(19) . . . . ?
C66 C65 C85 O6 23(2) . . . . ?
C67 O6 C85 C65 -41(3) . . . . ?
C85 O6 C67 C66 36(3) . . . . ?
C85 C65 C66 C67 -2.0(16) . . . . ?
C68 O7 C71 C70 -24.8(10) . . . . ?
C68 C69 C70 C71 -29.5(9) . . . . ?
C69 C70 C71 O7 34.1(9) . . . . ?
C71 O7 C68 C69 5.0(10) . . . . ?
O8 C72 C73 C74 36(2) . . . . ?
C72 O8 C75 C74 17(2) . . . . ?
C72 C73 C74 C75 -23(2) . . . . ?
C73 C74 C75 O8 6(3) . . . . ?
C75 O8 C72 C73 -32(2) . . . . ?
C76 O9 C79 C78 -20.3(13) . . . . ?
C76 C77 C78 C79 18.4(14) . . . . ?
C77 C78 C79 O9 0.3(14) . . . . ?
C79 O9 C76 C77 31.9(11) . . . . ?
O19 C118 C119 C120 -17(5) . . . . ?
C118 O19 C121 C120 -39(6) . . . . ?
C118 C119 C120 C121 -11(6) . . . . ?
C119 C120 C121 O19 32(6) . . . . ?
C121 O19 C118 C119 32(5) . . . . ?
O18 C114 C115 C116 -48(6) . . . . ?
C114 O18 C117 C116 -41(5) . . . . ?
C114 C115 C116 C117 20(7) . . . . ?
C115 C116 C117 O18 16(6) . . . . ?
C117 O18 C114 C115 46(4) . . . . ?
O10 C80 C81 C82 0(3) . . . . ?
C80 O10 C83 C82 -53(3) . . . . ?
C80 C81 C82 C83 -32(3) . . . . ?
C81 C82 C83 O10 48(3) . . . . ?
C83 O10 C80 C81 25(3) . . . . ?
O13 C84 C88 C87 12.9(19) . . . . ?
O13 C86 C87 C88 34.3(18) . . . . ?
C84 O13 C86 C87 -25.4(16) . . . . ?
C86 O13 C84 C88 7.7(18) . . . . ?
C86 C87 C88 C84 -28(2) . . . . ?
O17 C110 C111 C112 30(9) . . . . ?
C110 O17 C113 C112 64(7) . . . . ?
C110 C111 C112 C113 5(12) . . . . ?
C111 C112 C113 O17 -43(10) . . . . ?
C113 O17 C110 C111 -54(4) . . . . ?
O16 C106 C107 C108 -15(7) . . . . ?
C106 O16 C109 C108 41(5) . . . . ?
C106 C107 C108 C109 44(5) . . . . ?
C107 C108 C109 O16 -51(5) . . . . ?
C109 O16 C106 C107 -17(7) . . . . ?
C89B C90B C91B O11B -11(3) . . . . ?
C90B C89B C92B O11B -2(4) . . . . ?
C91B O11B C92B C89B -5(3) . . . . ?
C92B O11B C91B C90B 9(2) . . . . ?
C92B C89B C90B C91B 9(4) . . . . ?
O15 C102 C103 C104 17(5) . . . . ?
C102 O15 C105 C104 -61(4) . . . . ?
C102 C103 C104 C105 -55(4) . . . . ?
C103 C104 C105 O15 62(3) . . . . ?
C105 O15 C102 C103 31(5) . . . . ?
O12 C94 C95 C96 -60(3) . . . . ?
C94 O12 C97 C96 -16(4) . . . . ?
C94 C95 C96 C97 49(4) . . . . ?
C95 C96 C97 O12 -19(5) . . . . ?
C97 O12 C94 C95 54(4) . . . . ?
O14 C98 C99 C100 78(3) . . . . ?
C98 O14 C101 C100 22(5) . . . . ?
C98 C99 C100 C101 -56(4) . . . . ?
C99 C100 C101 O14 23(5) . . . . ?
C101 O14 C98 C99 -64(4) . . . . ?
B1 N7 C14 C13 172.3(6) . . . . ?
B1 N9 C17 C16 178.4(6) . . . . ?
B1 C25 C26 C27 -175.1(6) . . . . ?
B1 C25 C30 C29 175.7(6) . . . . ?
B1 C5 C4 C3 -172.7(5) . . . . ?
B2 N3 C8 C7 178.2(5) . . . . ?
B2 N5 C11 C10 -177.4(5) . . . . ?
B2 C1 C2 C3 172.9(6) . . . . ?
B2 C18 C23 C22 -170.7(6) . . . . ?
B2 C18 C19 C20 170.9(6) . . . . ?
B3 N12 C47 C46 -178.2(7) . . . . ?
B3 N14 C50 C49 -170.4(6) . . . . ?
B3 C58 C63 C62 -165.4(7) . . . . ?
B3 C58 C59 C60 164.9(6) . . . . ?
B4 N16 C41 C40 176.0(6) . . . . ?
B4 N18 C44 C43 -179.6(5) . . . . ?
B4 C34 C35 C36 -177.9(5) . . . . ?
B4 C51 C52 C53 -175.2(6) . . . . ?
B4 C51 C56 C55 174.3(6) . . . . ?
O11A C91A C89A C92A 10(4) . . . . ?
O11A C90A C92A C89A -61(2) . . . . ?
C91A O11A C90A C92A 71(2) . . . . ?
C91A C89A C92A C90A 34(3) . . . . ?
C90A O11A C91A C89A -49(3) . . . . ?
